data_7711411
loop_
_publ_author_name
'Jiang, Wenjun'
'Wang, Jinjin'
'Chen, Yilin'
'Chen, Zhikang'
'Li, Jiancheng'
'Jiang, Liuyin'
'Peng, Yanbo'
'Zhu, Hongping'

_publ_section_title
;
 Cuproussiloxane as two self-assemblies,
 Cu<sub>20</sub>O<sub>20</sub>Si<sub>10</sub>Me<sub>10</sub>R<sub>10</sub>
 and
 Cu<sub>24</sub>O<sub>24</sub>Si<sub>12</sub>Me<sub>12</sub>R<sub>12</sub>,
 with catalytic property.
;
_journal_issue 33
_journal_name_full 'Dalton transactions (Cambridge, England : 2003)'
_journal_page_first 12432
_journal_page_last 12435
_journal_paper_doi 10.1039/d2dt01018f
_journal_volume 51
_journal_year 2022
_chemical_formula_moiety 'C192 H348 Cu24 N12 O24 Si24, 5.5[C6H8], 2.5[C6H8]'
_chemical_formula_sum 'C240 H412 Cu24 N12 O24 Si24'
_chemical_formula_weight 6048.91
_space_group_crystal_system triclinic
_space_group_IT_number 2
_space_group_name_Hall '-P 1'
_space_group_name_H-M_alt 'P -1'
_atom_sites_solution_hydrogens geom
_audit_creation_date 2022-07-26
_audit_creation_method
;
Olex2 1.5-dev
(compiled 2022.07.25 svn.r36e0af09 for OlexSys, GUI svn.r6444)
;
_audit_update_record
;
2022-07-26 deposited with the CCDC.	2022-07-27 downloaded from the CCDC.
;
_cell_angle_alpha 112.836(3)
_cell_angle_beta 100.175(3)
_cell_angle_gamma 101.388(3)
_cell_formula_units_Z 1
_cell_length_a 18.0648(5)
_cell_length_b 20.5162(6)
_cell_length_c 23.1502(8)
_cell_measurement_reflns_used 19252
_cell_measurement_temperature 100(2)
_cell_measurement_theta_max 64.4860
_cell_measurement_theta_min 2.4000
_cell_volume 7440.9(5)
_computing_cell_refinement 'CrysAlisPro 1.171.41.110a (Rigaku OD, 2021)'
_computing_data_collection 'CrysAlisPro 1.171.41.110a (Rigaku OD, 2021)'
_computing_data_reduction 'CrysAlisPro 1.171.41.110a (Rigaku OD, 2021)'
_computing_molecular_graphics 'Olex2 1.5-dev (Dolomanov et al., 2009)'
_computing_publication_material 'Olex2 1.5-dev (Dolomanov et al., 2009)'
_computing_structure_refinement 'SHELXL 2018/3 (Sheldrick, 2015)'
_computing_structure_solution 'SHELXS-97 (Sheldrick, 1990)'
_diffrn_ambient_temperature 173.15
_diffrn_detector_area_resol_mean 10.0000
_diffrn_detector_type HyPix
_diffrn_measured_fraction_theta_full 0.965
_diffrn_measured_fraction_theta_max 0.965
_diffrn_measurement_device 'four-circle diffractometer'
_diffrn_measurement_device_type 'XtaLAB Synergy, Dualflex, HyPix'
_diffrn_radiation_type CuK\a
_diffrn_radiation_wavelength 1.54184
_diffrn_reflns_av_R_equivalents 0.0691
_diffrn_reflns_av_unetI/netI 0.0586
_diffrn_reflns_Laue_measured_fraction_full 0.965
_diffrn_reflns_Laue_measured_fraction_max 0.965
_diffrn_reflns_limit_h_max 21
_diffrn_reflns_limit_h_min -21
_diffrn_reflns_limit_k_max 24
_diffrn_reflns_limit_k_min -24
_diffrn_reflns_limit_l_max 25
_diffrn_reflns_limit_l_min -26
_diffrn_reflns_number 70498
_diffrn_reflns_point_group_measured_fraction_full 0.965
_diffrn_reflns_point_group_measured_fraction_max 0.965
_diffrn_reflns_theta_full 64.920
_diffrn_reflns_theta_max 64.920
_diffrn_reflns_theta_min 2.444
_exptl_absorpt_coefficient_mu 3.142
_exptl_absorpt_correction_T_max 0.7464
_exptl_absorpt_correction_T_min 0.5754
_exptl_absorpt_correction_type multi-scan
_exptl_absorpt_process_details
;
CrysAlisPro 1.171.41.110a (Rigaku Oxford Diffraction, 2021)
Empirical absorption correction using spherical harmonics,
implemented in SCALE3 ABSPACK scaling algorithm.
;
_exptl_crystal_colour colorless
_exptl_crystal_density_diffrn 1.350
_exptl_crystal_density_meas ?
_exptl_crystal_density_method none
_exptl_crystal_description block
_exptl_crystal_F_000 3160
_exptl_crystal_size_max 0.2
_exptl_crystal_size_mid 0.1
_exptl_crystal_size_min 0.1
_refine_diff_density_max 1.721
_refine_diff_density_min -1.075
_refine_diff_density_rms 0.178
_refine_ls_extinction_method none
_refine_ls_goodness_of_fit_ref 1.044
_refine_ls_hydrogen_treatment constr
_refine_ls_matrix_type full
_refine_ls_number_parameters 1291
_refine_ls_number_reflns 24414
_refine_ls_number_restraints 1131
_refine_ls_restrained_S_all 1.021
_refine_ls_R_factor_all 0.1520
_refine_ls_R_factor_gt 0.1228
_refine_ls_shift/su_max 0.000
_refine_ls_shift/su_mean 0.000
_refine_ls_structure_factor_coef Fsqd
_refine_ls_weighting_details 'w=1/[\s^2^(Fo^2^)+(0.1676P)^2^+102.3526P] where P=(Fo^2^+2Fc^2^)/3'
_refine_ls_weighting_scheme calc
_refine_ls_wR_factor_gt 0.3293
_refine_ls_wR_factor_ref 0.3559
_reflns_Friedel_coverage 0.000
_reflns_number_gt 17169
_reflns_number_total 24414
_reflns_threshold_expression 'I > 2\s(I)'
_cod_data_source_file d2dt01018f2.cif
_cod_data_source_block czk-220718
_cod_depositor_comments
;
The following automatic conversions were performed:

data item '_exptl_crystal_density_meas' value 'not measured' was
changed to '?' -- the value is perceived as not measured.

Automatic conversion script
Id: cif_fix_values 7556 2019-12-06 15:28:31Z antanas 
;
_cod_original_cell_volume 7440.9(4)
_cod_database_code 7711411
_shelx_shelxl_version_number 2018/3
_shelx_space_group_comment
;
The symmetry employed for this shelxl refinement is uniquely defined
by the following loop, which should always be used as a source of
symmetry information in preference to the above space-group names.
They are only intended as comments.
;
_shelx_estimated_absorpt_t_max 0.744
_shelx_estimated_absorpt_t_min 0.572
_olex2_refinement_description
;
1. Fixed Uiso
 At 1.2 times of:
  All C(H) groups
 At 1.5 times of:
  All C(H,H,H) groups
2. Rigid body (RIGU) restrains
 All non-hydrogen atoms
 with sigma for 1-2 distances of 0.004 and sigma for 1-3 distances of 0.004
3.a Ternary CH refined with riding coordinates:
 C11(H11), C14(H14), C27(H27), C30(H30), C43(H43), C46(H46), C59(H59),
 C62(H62), C75(H75), C78(H78), C91(H91), C94(H94)
3.b Aromatic/amide H refined with riding coordinates:
 C7(H7), C8(H8), C9(H9), C23(H23), C24(H24), C25(H25), C39(H39), C40(H40),
 C41(H41), C55(H55), C56(H56), C57(H57), C71(H71), C72(H72), C73(H73), C87(H87),
  C88(H88), C89(H89)
3.c Idealised Me refined as rotating group:
 C1(H1A,H1B,H1C), C2(H2A,H2B,H2C), C3(H3A,H3B,H3C), C4(H4A,H4B,H4C), C12(H12A,
 H12B,H12C), C13(H13A,H13B,H13C), C15(H15A,H15B,H15C), C16(H16A,H16B,H16C),
 C17(H17A,H17B,H17C), C18(H18A,H18B,H18C), C19(H19A,H19B,H19C), C20(H20A,H20B,
 H20C), C28(H28A,H28B,H28C), C29(H29A,H29B,H29C), C31(H31A,H31B,H31C), C32(H32A,
 H32B,H32C), C33(H33A,H33B,H33C), C34(H34A,H34B,H34C), C35(H35A,H35B,H35C),
 C36(H36A,H36B,H36C), C44(H44A,H44B,H44C), C45(H45A,H45B,H45C), C47(H47A,H47B,
 H47C), C48(H48A,H48B,H48C), C49(H49A,H49B,H49C), C50(H50A,H50B,H50C), C51(H51A,
 H51B,H51C), C52(H52A,H52B,H52C), C60(H60A,H60B,H60C), C61(H61A,H61B,H61C),
 C63(H63A,H63B,H63C), C64(H64A,H64B,H64C), C65(H65A,H65B,H65C), C66(H66A,H66B,
 H66C), C67(H67A,H67B,H67C), C68(H68A,H68B,H68C), C76(H76A,H76B,H76C), C77(H77A,
 H77B,H77C), C79(H79A,H79B,H79C), C80(H80A,H80B,H80C), C81(H81A,H81B,H81C),
 C82(H82A,H82B,H82C), C83(H83A,H83B,H83C), C84(H84A,H84B,H84C), C92(H92A,H92B,
 H92C), C93(H93A,H93B,H93C), C95(H95A,H95B,H95C), C96(H96A,H96B,H96C)
;
_smtbx_masks_special_details
;
A solvent mask was calculated and 341 electrons were 
found in a volume of 2190\%A^3^ in 2 voids per unit cell. 
This is consistent with the presence of 5.5[C6H8], 2.5[C6H8] per Formula Unit 
which account for 352 electrons per unit cell.
;
_smtbx_masks_void_probe_radius 1.2
_smtbx_masks_void_truncation_radius 1.2
_olex2_submission_special_instructions 'No special instructions were received'
_oxdiff_exptl_absorpt_empirical_details
;
Empirical correction (ABSPACK) includes:
- Absorption correction using spherical harmonics
- Frame scaling
;

loop_
_space_group_symop_operation_xyz
'x, y, z'
'-x, -y, -z'

loop_
_atom_site_label
_atom_site_type_symbol
_atom_site_fract_x
_atom_site_fract_y
_atom_site_fract_z
_atom_site_U_iso_or_equiv
_atom_site_adp_type
_atom_site_occupancy
_atom_site_site_symmetry_order
_atom_site_calc_flag
_atom_site_refinement_flags_posn
_atom_site_refinement_flags_adp
_atom_site_refinement_flags_occupancy
_atom_site_disorder_assembly
_atom_site_disorder_group
Cu1 Cu -0.42618(10) -0.32020(10) 0.39099(9) 0.0529(4) Uani 1 1 d . . . . .
Cu2 Cu -0.45371(9) -0.23624(10) 0.50495(9) 0.0490(4) Uani 1 1 d . . . . .
Cu3 Cu -0.35679(10) -0.19879(10) 0.61843(9) 0.0505(4) Uani 1 1 d . . . . .
Cu4 Cu -0.21160(9) -0.21112(9) 0.64688(9) 0.0478(4) Uani 1 1 d . . . . .
Cu5 Cu -0.23258(10) -0.19872(10) 0.76137(9) 0.0527(4) Uani 1 1 d . . . . .
Cu6 Cu -0.38098(11) -0.18892(10) 0.73144(9) 0.0541(5) Uani 1 1 d . . . . .
Cu7 Cu -0.22287(10) -0.29794(9) 0.80472(9) 0.0507(4) Uani 1 1 d . . . . .
Cu8 Cu -0.19194(9) -0.42249(9) 0.73632(9) 0.0459(4) Uani 1 1 d . . . . .
Cu9 Cu -0.32833(10) -0.49454(9) 0.74174(9) 0.0514(4) Uani 1 1 d . . . . .
Cu10 Cu -0.36180(10) -0.37068(10) 0.80857(9) 0.0517(4) Uani 1 1 d . . . . .
Cu11 Cu -0.42081(10) -0.62625(10) 0.65885(9) 0.0535(5) Uani 1 1 d . . . . .
Cu12 Cu -0.39343(10) -0.70569(10) 0.54346(9) 0.0492(4) Uani 1 1 d . . . . .
Si1 Si -0.27721(17) -0.21054(17) 0.50942(17) 0.0455(7) Uani 1 1 d . . . . .
Si2 Si -0.53319(18) -0.22135(19) 0.61339(17) 0.0471(7) Uani 1 1 d . . . . .
Si3 Si -0.11626(18) -0.28900(17) 0.71295(17) 0.0456(7) Uani 1 1 d . . . . .
Si4 Si -0.32671(19) -0.20220(18) 0.86008(17) 0.0493(8) Uani 1 1 d . . . . .
Si5 Si -0.24459(18) -0.59908(17) 0.66269(17) 0.0446(7) Uani 1 1 d . . . . .
Si6 Si -0.5041(2) -0.5231(2) 0.73836(19) 0.0558(8) Uani 1 1 d . . . . .
Si7 Si -0.29668(19) -0.08324(18) 0.47547(18) 0.0491(8) Uani 1 1 d . . . . .
Si8 Si -0.62454(19) -0.1129(2) 0.60653(18) 0.0512(8) Uani 1 1 d . . . . .
Si9 Si 0.02691(19) -0.1878(2) 0.82910(19) 0.0559(8) Uani 1 1 d . . . . .
Si10 Si -0.2091(2) -0.1534(2) 0.9930(2) 0.0607(9) Uani 1 1 d . . . . .
Si11 Si -0.2514(2) -0.7166(2) 0.7140(2) 0.0613(9) Uani 1 1 d . . . . .
Si12 Si -0.5861(2) -0.6175(2) 0.7962(2) 0.0656(10) Uani 1 1 d . . . . .
O1 O -0.3700(4) -0.2406(5) 0.4691(4) 0.0516(19) Uani 1 1 d . . . . .
O2 O -0.5387(4) -0.2338(5) 0.5391(4) 0.0502(18) Uani 1 1 d . . . . .
O3 O -0.2709(4) -0.1918(4) 0.5854(4) 0.0497(18) Uani 1 1 d . . . . .
O4 O -0.4445(5) -0.2089(5) 0.6507(4) 0.057(2) Uani 1 1 d . . . . .
O5 O -0.1602(5) -0.2258(4) 0.7147(4) 0.0514(19) Uani 1 1 d . . . . .
O6 O -0.3066(5) -0.1731(5) 0.8077(4) 0.0562(19) Uani 1 1 d . . . . .
O7 O -0.1507(4) -0.3238(4) 0.7584(4) 0.0441(17) Uani 1 1 d . . . . .
O8 O -0.2972(4) -0.2740(4) 0.8499(4) 0.0499(19) Uani 1 1 d . . . . .
O9 O -0.2422(5) -0.5191(4) 0.7173(4) 0.0500(18) Uani 1 1 d . . . . .
O10 O -0.4160(6) -0.4689(5) 0.7642(5) 0.068(3) Uani 1 1 d . . . . .
O11 O -0.3363(5) -0.6497(4) 0.6300(4) 0.0527(19) Uani 1 1 d . . . . .
O12 O -0.5079(5) -0.6042(5) 0.6860(5) 0.063(2) Uani 1 1 d . . . . .
N1 N -0.2391(5) -0.1309(5) 0.5010(5) 0.046(2) Uani 1 1 d . . . . .
N2 N -0.5598(5) -0.1424(5) 0.6510(5) 0.0449(19) Uani 1 1 d . . . . .
N3 N -0.0171(5) -0.2513(5) 0.7458(5) 0.0433(18) Uani 1 1 d . . . . .
N4 N -0.2746(6) -0.1358(6) 0.9391(5) 0.057(2) Uani 1 1 d . . . . .
N5 N -0.1989(6) -0.6454(5) 0.7002(5) 0.049(2) Uani 1 1 d . . . . .
N6 N -0.5337(6) -0.5319(6) 0.8038(5) 0.057(2) Uani 1 1 d . . . . .
C1 C -0.2300(8) -0.2838(7) 0.4767(7) 0.057(3) Uani 1 1 d . . . . .
H1A H -0.245146 -0.321600 0.491881 0.086 Uiso 1 1 calc R U . . .
H1B H -0.172725 -0.262254 0.492003 0.086 Uiso 1 1 calc R U . . .
H1C H -0.247140 -0.306502 0.428878 0.086 Uiso 1 1 calc R U . . .
C2 C -0.3599(7) -0.0528(7) 0.5316(7) 0.052(3) Uani 1 1 d . . . . .
H2A H -0.327376 -0.010653 0.572620 0.078 Uiso 1 1 calc R U . . .
H2B H -0.383806 -0.093756 0.540561 0.078 Uiso 1 1 calc R U . . .
H2C H -0.401418 -0.038141 0.510657 0.078 Uiso 1 1 calc R U . . .
C3 C -0.3619(8) -0.1397(8) 0.3897(7) 0.061(3) Uani 1 1 d . . . . .
H3A H -0.331124 -0.139639 0.358915 0.091 Uiso 1 1 calc R U . . .
H3B H -0.404717 -0.118369 0.382658 0.091 Uiso 1 1 calc R U . . .
H3C H -0.384079 -0.190636 0.382894 0.091 Uiso 1 1 calc R U . . .
C4 C -0.2319(9) 0.0015(8) 0.4775(8) 0.069(4) Uani 1 1 d . . . . .
H4A H -0.203303 -0.013174 0.444597 0.103 Uiso 1 1 calc R U . . .
H4B H -0.194198 0.030636 0.520889 0.103 Uiso 1 1 calc R U . . .
H4C H -0.264199 0.031255 0.468186 0.103 Uiso 1 1 calc R U . . .
C5 C -0.1531(7) -0.1006(7) 0.5209(7) 0.052(2) Uani 1 1 d . . . . .
C6 C -0.1120(7) -0.0477(6) 0.5843(7) 0.050(2) Uani 1 1 d . . . . .
C7 C -0.0312(7) -0.0200(7) 0.5989(7) 0.056(3) Uani 1 1 d . . . . .
H7 H -0.002822 0.016471 0.641833 0.067 Uiso 1 1 calc R U . . .
C8 C 0.0088(8) -0.0427(8) 0.5544(8) 0.064(3) Uani 1 1 d . . . . .
H8 H 0.064182 -0.022192 0.565977 0.077 Uiso 1 1 calc R U . . .
C9 C -0.0322(7) -0.0969(7) 0.4908(8) 0.063(3) Uani 1 1 d . . . . .
H9 H -0.003988 -0.113874 0.459736 0.076 Uiso 1 1 calc R U . . .
C10 C -0.1132(7) -0.1260(7) 0.4726(7) 0.055(2) Uani 1 1 d . . . . .
C11 C -0.1518(7) -0.0204(7) 0.6385(7) 0.058(3) Uani 1 1 d . . . . .
H11 H -0.208599 -0.049717 0.620754 0.069 Uiso 1 1 calc R U . . .
C12 C -0.1168(8) -0.0322(8) 0.6970(7) 0.061(3) Uani 1 1 d . . . . .
H12A H -0.112809 -0.082746 0.682058 0.092 Uiso 1 1 calc R U . . .
H12B H -0.150636 -0.024540 0.726264 0.092 Uiso 1 1 calc R U . . .
H12C H -0.064256 0.003110 0.720373 0.092 Uiso 1 1 calc R U . . .
C13 C -0.1471(9) 0.0606(7) 0.6581(8) 0.071(4) Uani 1 1 d . . . . .
H13A H -0.167934 0.066828 0.619147 0.106 Uiso 1 1 calc R U . . .
H13B H -0.092088 0.090990 0.678778 0.106 Uiso 1 1 calc R U . . .
H13C H -0.178118 0.075948 0.688908 0.106 Uiso 1 1 calc R U . . .
C14 C -0.1563(8) -0.1812(8) 0.4026(8) 0.063(3) Uani 1 1 d . . . . .
H14 H -0.211646 -0.203894 0.400543 0.075 Uiso 1 1 calc R U . . .
C15 C -0.1178(8) -0.2430(9) 0.3777(10) 0.093(6) Uani 1 1 d . . . . .
H15A H -0.110909 -0.264427 0.408772 0.140 Uiso 1 1 calc R U . . .
H15B H -0.066459 -0.222711 0.373261 0.140 Uiso 1 1 calc R U . . .
H15C H -0.151569 -0.281559 0.335114 0.140 Uiso 1 1 calc R U . . .
C16 C -0.1583(9) -0.1433(10) 0.3572(9) 0.080(4) Uani 1 1 d . . . . .
H16A H -0.189168 -0.108268 0.368735 0.120 Uiso 1 1 calc R U . . .
H16B H -0.182475 -0.180642 0.311905 0.120 Uiso 1 1 calc R U . . .
H16C H -0.104518 -0.116682 0.361945 0.120 Uiso 1 1 calc R U . . .
C17 C -0.5951(9) -0.3048(8) 0.6115(8) 0.071(4) Uani 1 1 d . . . . .
H17A H -0.579574 -0.347807 0.585759 0.107 Uiso 1 1 calc R U . . .
H17B H -0.650297 -0.311570 0.591535 0.107 Uiso 1 1 calc R U . . .
H17C H -0.588474 -0.299659 0.656119 0.107 Uiso 1 1 calc R U . . .
C18 C -0.5813(7) -0.0819(8) 0.5505(7) 0.060(3) Uani 1 1 d . . . . .
H18A H -0.554661 -0.116873 0.527609 0.090 Uiso 1 1 calc R U . . .
H18B H -0.543302 -0.032621 0.576023 0.090 Uiso 1 1 calc R U . . .
H18C H -0.623303 -0.079844 0.518661 0.090 Uiso 1 1 calc R U . . .
C19 C -0.7152(7) -0.1907(7) 0.5541(7) 0.054(3) Uani 1 1 d . . . . .
H19A H -0.701063 -0.236665 0.535201 0.081 Uiso 1 1 calc R U . . .
H19B H -0.741341 -0.180662 0.518917 0.081 Uiso 1 1 calc R U . . .
H19C H -0.750801 -0.195653 0.580488 0.081 Uiso 1 1 calc R U . . .
C20 C -0.6510(9) -0.0346(8) 0.6674(7) 0.067(4) Uani 1 1 d . . . . .
H20A H -0.691153 -0.054888 0.684378 0.100 Uiso 1 1 calc R U . . .
H20B H -0.671646 -0.006531 0.645894 0.100 Uiso 1 1 calc R U . . .
H20C H -0.604036 -0.001778 0.703596 0.100 Uiso 1 1 calc R U . . .
C21 C -0.5245(7) -0.0982(7) 0.7205(6) 0.053(2) Uani 1 1 d . . . . .
C22 C -0.5626(7) -0.1117(7) 0.7657(7) 0.054(2) Uani 1 1 d . . . . .
C23 C -0.5240(8) -0.0717(8) 0.8311(7) 0.057(3) Uani 1 1 d . . . . .
H23 H -0.547971 -0.081255 0.861504 0.069 Uiso 1 1 calc R U . . .
C24 C -0.4516(8) -0.0182(7) 0.8550(7) 0.058(3) Uani 1 1 d . . . . .
H24 H -0.426688 0.008492 0.900585 0.069 Uiso 1 1 calc R U . . .
C25 C -0.4174(7) -0.0050(7) 0.8112(7) 0.055(3) Uani 1 1 d . . . . .
H25 H -0.367559 0.031089 0.826979 0.066 Uiso 1 1 calc R U . . .
C26 C -0.4521(7) -0.0416(8) 0.7452(7) 0.056(3) Uani 1 1 d . . . . .
C27 C -0.6426(7) -0.1671(8) 0.7440(7) 0.057(3) Uani 1 1 d . . . . .
H27 H -0.660117 -0.192252 0.695235 0.069 Uiso 1 1 calc R U . . .
C28 C -0.6408(9) -0.2267(8) 0.7690(8) 0.071(4) Uani 1 1 d . . . . .
H28A H -0.598067 -0.247856 0.758426 0.107 Uiso 1 1 calc R U . . .
H28B H -0.691091 -0.265954 0.748032 0.107 Uiso 1 1 calc R U . . .
H28C H -0.632144 -0.204231 0.816452 0.107 Uiso 1 1 calc R U . . .
C29 C -0.7036(9) -0.1298(10) 0.7682(8) 0.077(4) Uani 1 1 d . . . . .
H29A H -0.706575 -0.092134 0.752438 0.116 Uiso 1 1 calc R U . . .
H29B H -0.688296 -0.106400 0.816005 0.116 Uiso 1 1 calc R U . . .
H29C H -0.755128 -0.166936 0.751508 0.116 Uiso 1 1 calc R U . . .
C30 C -0.4131(7) -0.0214(8) 0.6978(6) 0.059(3) Uani 1 1 d . . . . .
H30 H -0.439600 -0.060993 0.652369 0.071 Uiso 1 1 calc R U . . .
C31 C -0.4227(11) 0.0535(9) 0.7009(8) 0.080(4) Uani 1 1 d . . . . .
H31A H -0.478808 0.049536 0.688996 0.120 Uiso 1 1 calc R U . . .
H31B H -0.398115 0.065358 0.670343 0.120 Uiso 1 1 calc R U . . .
H31C H -0.397349 0.092650 0.745327 0.120 Uiso 1 1 calc R U . . .
C32 C -0.3249(8) -0.0152(9) 0.7138(8) 0.073(4) Uani 1 1 d . . . . .
H32A H -0.318154 -0.062658 0.710419 0.109 Uiso 1 1 calc R U . . .
H32B H -0.298319 0.023303 0.758359 0.109 Uiso 1 1 calc R U . . .
H32C H -0.302126 -0.002230 0.682939 0.109 Uiso 1 1 calc R U . . .
C33 C -0.1406(7) -0.3601(8) 0.6288(6) 0.056(3) Uani 1 1 d . . . . .
H33A H -0.197905 -0.379162 0.610377 0.084 Uiso 1 1 calc R U . . .
H33B H -0.119418 -0.400689 0.628420 0.084 Uiso 1 1 calc R U . . .
H33C H -0.117589 -0.338609 0.602615 0.084 Uiso 1 1 calc R U . . .
C34 C 0.0215(9) -0.2346(8) 0.8836(7) 0.066(3) Uani 1 1 d . . . . .
H34A H -0.030596 -0.270330 0.868810 0.099 Uiso 1 1 calc R U . . .
H34B H 0.030499 -0.197632 0.928414 0.099 Uiso 1 1 calc R U . . .
H34C H 0.061852 -0.260439 0.882102 0.099 Uiso 1 1 calc R U . . .
C35 C -0.0255(8) -0.1158(8) 0.8472(8) 0.068(4) Uani 1 1 d . . . . .
H35A H -0.021508 -0.092714 0.817471 0.101 Uiso 1 1 calc R U . . .
H35B H -0.001558 -0.078101 0.892394 0.101 Uiso 1 1 calc R U . . .
H35C H -0.080996 -0.138760 0.841230 0.101 Uiso 1 1 calc R U . . .
C36 C 0.1331(8) -0.1437(9) 0.8413(7) 0.068(4) Uani 1 1 d . . . . .
H36A H 0.137748 -0.123664 0.809498 0.102 Uiso 1 1 calc R U . . .
H36B H 0.161635 -0.180741 0.835198 0.102 Uiso 1 1 calc R U . . .
H36C H 0.155627 -0.103526 0.885613 0.102 Uiso 1 1 calc R U . . .
C37 C 0.0389(6) -0.2708(6) 0.7082(6) 0.044(2) Uani 1 1 d . . . . .
C38 C 0.0585(7) -0.2332(7) 0.6704(7) 0.051(3) Uani 1 1 d . . . . .
C39 C 0.1103(7) -0.2548(8) 0.6340(8) 0.061(3) Uani 1 1 d . . . . .
H39 H 0.121022 -0.232643 0.605989 0.073 Uiso 1 1 calc R U . . .
C40 C 0.1470(8) -0.3073(8) 0.6366(8) 0.066(3) Uani 1 1 d . . . . .
H40 H 0.186386 -0.317221 0.614962 0.080 Uiso 1 1 calc R U . . .
C41 C 0.1232(8) -0.3457(8) 0.6732(8) 0.065(3) Uani 1 1 d . . . . .
H41 H 0.144582 -0.384467 0.673099 0.078 Uiso 1 1 calc R U . . .
C42 C 0.0710(7) -0.3286(7) 0.7080(7) 0.051(3) Uani 1 1 d . . . . .
C43 C 0.0241(7) -0.1747(7) 0.6657(8) 0.058(3) Uani 1 1 d . . . . .
H43 H -0.010963 -0.166324 0.695150 0.069 Uiso 1 1 calc R U . . .
C44 C -0.0265(10) -0.1996(9) 0.5963(9) 0.082(4) Uani 1 1 d . . . . .
H44A H -0.061741 -0.249686 0.580300 0.123 Uiso 1 1 calc R U . . .
H44B H 0.007597 -0.199603 0.567754 0.123 Uiso 1 1 calc R U . . .
H44C H -0.057691 -0.165600 0.596450 0.123 Uiso 1 1 calc R U . . .
C45 C 0.0882(8) -0.1013(7) 0.6893(9) 0.069(4) Uani 1 1 d . . . . .
H45A H 0.119339 -0.086545 0.733968 0.103 Uiso 1 1 calc R U . . .
H45B H 0.063583 -0.063002 0.688640 0.103 Uiso 1 1 calc R U . . .
H45C H 0.122584 -0.107461 0.660471 0.103 Uiso 1 1 calc R U . . .
C46 C 0.0487(7) -0.3715(7) 0.7463(7) 0.054(3) Uani 1 1 d . . . . .
H46 H 0.011898 -0.350324 0.770378 0.065 Uiso 1 1 calc R U . . .
C47 C 0.0057(10) -0.4554(7) 0.6985(8) 0.075(4) Uani 1 1 d . . . . .
H47A H -0.024110 -0.478457 0.720571 0.113 Uiso 1 1 calc R U . . .
H47B H 0.044739 -0.480869 0.685445 0.113 Uiso 1 1 calc R U . . .
H47C H -0.030388 -0.459050 0.659602 0.113 Uiso 1 1 calc R U . . .
C48 C 0.1218(8) -0.3652(10) 0.7963(9) 0.083(5) Uani 1 1 d . . . . .
H48A H 0.153128 -0.313151 0.821299 0.124 Uiso 1 1 calc R U . . .
H48B H 0.153676 -0.393882 0.773249 0.124 Uiso 1 1 calc R U . . .
H48C H 0.105159 -0.384464 0.826039 0.124 Uiso 1 1 calc R U . . .
C49 C -0.4344(7) -0.2277(8) 0.8455(7) 0.060(3) Uani 1 1 d . . . . .
H49A H -0.459953 -0.242565 0.799476 0.090 Uiso 1 1 calc R U . . .
H49B H -0.449173 -0.185116 0.873031 0.090 Uiso 1 1 calc R U . . .
H49C H -0.451259 -0.268938 0.856302 0.090 Uiso 1 1 calc R U . . .
C50 C -0.1252(8) -0.1769(9) 0.9638(8) 0.070(4) Uani 1 1 d . . . . .
H50A H -0.143290 -0.226602 0.927461 0.106 Uiso 1 1 calc R U . . .
H50B H -0.085517 -0.175489 0.999409 0.106 Uiso 1 1 calc R U . . .
H50C H -0.102171 -0.140990 0.948898 0.106 Uiso 1 1 calc R U . . .
C51 C -0.2581(8) -0.2282(8) 1.0100(7) 0.066(3) Uani 1 1 d . . . . .
H51A H -0.282468 -0.273297 0.968990 0.099 Uiso 1 1 calc R U . . .
H51B H -0.298718 -0.214128 1.031074 0.099 Uiso 1 1 calc R U . . .
H51C H -0.219366 -0.237368 1.039064 0.099 Uiso 1 1 calc R U . . .
C52 C -0.1639(9) -0.0661(8) 1.0716(7) 0.065(3) Uani 1 1 d . . . . .
H52A H -0.205066 -0.043792 1.084741 0.098 Uiso 1 1 calc R U . . .
H52B H -0.124603 -0.031200 1.065143 0.098 Uiso 1 1 calc R U . . .
H52C H -0.138630 -0.077971 1.105815 0.098 Uiso 1 1 calc R U . . .
C53 C -0.2880(8) -0.0653(8) 0.9638(6) 0.057(3) Uani 1 1 d . . . . .
C54 C -0.3454(9) -0.0513(9) 0.9980(6) 0.069(3) Uani 1 1 d . . . . .
C55 C -0.3510(10) 0.0212(9) 1.0235(7) 0.076(4) Uani 1 1 d . . . . .
H55 H -0.387007 0.031837 1.048740 0.091 Uiso 1 1 calc R U . . .
C56 C -0.3100(10) 0.0750(10) 1.0148(8) 0.085(4) Uani 1 1 d . . . . .
H56 H -0.318547 0.122256 1.032244 0.102 Uiso 1 1 calc R U . . .
C57 C -0.2533(9) 0.0641(8) 0.9798(8) 0.075(4) Uani 1 1 d . . . . .
H57 H -0.223083 0.103082 0.973538 0.089 Uiso 1 1 calc R U . . .
C58 C -0.2435(9) -0.0085(8) 0.9541(6) 0.064(3) Uani 1 1 d . . . . .
C59 C -0.3940(10) -0.1094(10) 1.0104(8) 0.081(4) Uani 1 1 d . . . . .
H59 H -0.383509 -0.157453 0.986551 0.097 Uiso 1 1 calc R U . . .
C60 C -0.4832(10) -0.1190(10) 0.9870(8) 0.086(5) Uani 1 1 d . . . . .
H60A H -0.497706 -0.129700 0.940706 0.129 Uiso 1 1 calc R U . . .
H60B H -0.494545 -0.073277 1.012651 0.129 Uiso 1 1 calc R U . . .
H60C H -0.513570 -0.159948 0.992896 0.129 Uiso 1 1 calc R U . . .
C61 C -0.3746(11) -0.0896(14) 1.0838(8) 0.104(6) Uani 1 1 d . . . . .
H61A H -0.318643 -0.083545 1.100548 0.156 Uiso 1 1 calc R U . . .
H61B H -0.406422 -0.129451 1.090266 0.156 Uiso 1 1 calc R U . . .
H61C H -0.386284 -0.043393 1.107261 0.156 Uiso 1 1 calc R U . . .
C62 C -0.1792(9) -0.0199(9) 0.9163(8) 0.072(3) Uani 1 1 d . . . . .
H62 H -0.178467 -0.072451 0.900923 0.087 Uiso 1 1 calc R U . . .
C63 C -0.1992(10) -0.0051(8) 0.8592(7) 0.075(4) Uani 1 1 d . . . . .
H63A H -0.248927 -0.041244 0.828746 0.112 Uiso 1 1 calc R U . . .
H63B H -0.157364 -0.009117 0.837360 0.112 Uiso 1 1 calc R U . . .
H63C H -0.204717 0.044891 0.873266 0.112 Uiso 1 1 calc R U . . .
C64 C -0.0938(10) 0.0330(9) 0.9626(8) 0.081(4) Uani 1 1 d . . . . .
H64A H -0.054367 0.021937 0.939045 0.122 Uiso 1 1 calc R U . . .
H64B H -0.082015 0.024669 1.001710 0.122 Uiso 1 1 calc R U . . .
H64C H -0.092600 0.084746 0.975406 0.122 Uiso 1 1 calc R U . . .
C65 C -0.2020(7) -0.5847(7) 0.6000(7) 0.054(3) Uani 1 1 d . . . . .
H65A H -0.224844 -0.551373 0.586790 0.080 Uiso 1 1 calc R U . . .
H65B H -0.213765 -0.632348 0.561924 0.080 Uiso 1 1 calc R U . . .
H65C H -0.144888 -0.562800 0.618052 0.080 Uiso 1 1 calc R U . . .
C66 C -0.3119(9) -0.7965(8) 0.6364(8) 0.071(4) Uani 1 1 d . . . . .
H66A H -0.293192 -0.792983 0.600230 0.106 Uiso 1 1 calc R U . . .
H66B H -0.367013 -0.796387 0.629488 0.106 Uiso 1 1 calc R U . . .
H66C H -0.307687 -0.842482 0.638515 0.106 Uiso 1 1 calc R U . . .
C67 C -0.3175(9) -0.6838(9) 0.7675(8) 0.072(4) Uani 1 1 d . . . . .
H67A H -0.285063 -0.649957 0.812108 0.108 Uiso 1 1 calc R U . . .
H67B H -0.352767 -0.726493 0.767879 0.108 Uiso 1 1 calc R U . . .
H67C H -0.348682 -0.658052 0.750186 0.108 Uiso 1 1 calc R U . . .
C68 C -0.1787(9) -0.7482(8) 0.7573(8) 0.069(4) Uani 1 1 d . . . . .
H68A H -0.136555 -0.754030 0.735942 0.104 Uiso 1 1 calc R U . . .
H68B H -0.205346 -0.795736 0.755501 0.104 Uiso 1 1 calc R U . . .
H68C H -0.156260 -0.711399 0.802917 0.104 Uiso 1 1 calc R U . . .
C69 C -0.1144(8) -0.6216(7) 0.7245(7) 0.054(2) Uani 1 1 d . . . . .
C70 C -0.0742(7) -0.5690(6) 0.7882(7) 0.052(2) Uani 1 1 d . . . . .
C71 C 0.0064(8) -0.5497(7) 0.8099(7) 0.060(3) Uani 1 1 d . . . . .
H71 H 0.032605 -0.514096 0.853643 0.072 Uiso 1 1 calc R U . . .
C72 C 0.0517(9) -0.5821(8) 0.7683(7) 0.068(3) Uani 1 1 d . . . . .
H72 H 0.107400 -0.569070 0.783024 0.082 Uiso 1 1 calc R U . . .
C73 C 0.0101(8) -0.6335(7) 0.7053(7) 0.060(3) Uani 1 1 d . . . . .
H73 H 0.038494 -0.657038 0.676814 0.072 Uiso 1 1 calc R U . . .
C74 C -0.0710(7) -0.6526(6) 0.6816(7) 0.052(2) Uani 1 1 d . . . . .
C75 C -0.1162(9) -0.5293(7) 0.8351(7) 0.062(3) Uani 1 1 d . . . . .
H75 H -0.173428 -0.546662 0.811416 0.074 Uiso 1 1 calc R U . . .
C76 C -0.0878(9) -0.4457(8) 0.8588(8) 0.072(4) Uani 1 1 d . . . . .
H76A H -0.092771 -0.434426 0.821144 0.109 Uiso 1 1 calc R U . . .
H76B H -0.032604 -0.426727 0.884757 0.109 Uiso 1 1 calc R U . . .
H76C H -0.119854 -0.422334 0.885819 0.109 Uiso 1 1 calc R U . . .
C77 C -0.1073(12) -0.5474(11) 0.8958(9) 0.091(5) Uani 1 1 d . . . . .
H77A H -0.135631 -0.520774 0.924906 0.137 Uiso 1 1 calc R U . . .
H77B H -0.051490 -0.531877 0.919407 0.137 Uiso 1 1 calc R U . . .
H77C H -0.129290 -0.600707 0.880788 0.137 Uiso 1 1 calc R U . . .
C78 C -0.1081(8) -0.7106(7) 0.6115(7) 0.057(3) Uani 1 1 d . . . . .
H78 H -0.163673 -0.709583 0.599305 0.068 Uiso 1 1 calc R U . . .
C79 C -0.0690(8) -0.6936(9) 0.5634(8) 0.068(4) Uani 1 1 d . . . . .
H79A H -0.104003 -0.722800 0.518990 0.102 Uiso 1 1 calc R U . . .
H79B H -0.019328 -0.706305 0.566026 0.102 Uiso 1 1 calc R U . . .
H79C H -0.058428 -0.640819 0.574554 0.102 Uiso 1 1 calc R U . . .
C80 C -0.1119(8) -0.7891(7) 0.5993(8) 0.068(4) Uani 1 1 d . . . . .
H80A H -0.123196 -0.819911 0.552320 0.102 Uiso 1 1 calc R U . . .
H80B H -0.153673 -0.808313 0.615440 0.102 Uiso 1 1 calc R U . . .
H80C H -0.061374 -0.790156 0.622167 0.102 Uiso 1 1 calc R U . . .
C81 C -0.5696(10) -0.4856(11) 0.6950(9) 0.084(5) Uani 1 1 d . . . . .
H81A H -0.557148 -0.491110 0.654136 0.126 Uiso 1 1 calc R U . . .
H81B H -0.561142 -0.433090 0.722920 0.126 Uiso 1 1 calc R U . . .
H81C H -0.624775 -0.512990 0.685306 0.126 Uiso 1 1 calc R U . . .
C82 C -0.6790(8) -0.6551(9) 0.7296(9) 0.079(4) Uani 1 1 d . . . . .
H82A H -0.706484 -0.617262 0.736044 0.118 Uiso 1 1 calc R U . . .
H82B H -0.712449 -0.698611 0.730081 0.118 Uiso 1 1 calc R U . . .
H82C H -0.666999 -0.669211 0.687508 0.118 Uiso 1 1 calc R U . . .
C83 C -0.5314(10) -0.6886(9) 0.7791(8) 0.077(4) Uani 1 1 d . . . . .
H83A H -0.517002 -0.696929 0.738425 0.115 Uiso 1 1 calc R U . . .
H83B H -0.564939 -0.735013 0.774639 0.115 Uiso 1 1 calc R U . . .
H83C H -0.483612 -0.670884 0.815140 0.115 Uiso 1 1 calc R U . . .
C84 C -0.6080(11) -0.6015(10) 0.8769(9) 0.083(4) Uani 1 1 d . . . . .
H84A H -0.615166 -0.552282 0.896855 0.124 Uiso 1 1 calc R U . . .
H84B H -0.564047 -0.604779 0.906129 0.124 Uiso 1 1 calc R U . . .
H84C H -0.656161 -0.639142 0.869356 0.124 Uiso 1 1 calc R U . . .
C85 C -0.5061(8) -0.4680(8) 0.8658(7) 0.059(3) Uani 1 1 d . . . . .
C86 C -0.5556(9) -0.4221(9) 0.8815(8) 0.068(3) Uani 1 1 d . . . . .
C87 C -0.5312(10) -0.3601(9) 0.9431(9) 0.077(4) Uani 1 1 d . . . . .
H87 H -0.562985 -0.327794 0.953775 0.092 Uiso 1 1 calc R U . . .
C88 C -0.4622(10) -0.3461(9) 0.9872(9) 0.080(4) Uani 1 1 d . . . . .
H88 H -0.448774 -0.306758 1.029810 0.096 Uiso 1 1 calc R U . . .
C89 C -0.4094(9) -0.3903(9) 0.9703(7) 0.070(3) Uani 1 1 d . . . . .
H89 H -0.358586 -0.377629 0.998730 0.084 Uiso 1 1 calc R U . . .
C90 C -0.4367(9) -0.4526(8) 0.9101(7) 0.064(3) Uani 1 1 d . . . . .
C91 C -0.6350(9) -0.4338(9) 0.8368(9) 0.078(4) Uani 1 1 d . . . . .
H91 H -0.642407 -0.476803 0.794186 0.094 Uiso 1 1 calc R U . . .
C92 C -0.6407(10) -0.3685(10) 0.8223(10) 0.087(5) Uani 1 1 d . . . . .
H92A H -0.594332 -0.352027 0.809380 0.130 Uiso 1 1 calc R U . . .
H92B H -0.643202 -0.327917 0.861418 0.130 Uiso 1 1 calc R U . . .
H92C H -0.688257 -0.383524 0.786682 0.130 Uiso 1 1 calc R U . . .
C93 C -0.7059(10) -0.4543(11) 0.8636(10) 0.091(5) Uani 1 1 d . . . . .
H93A H -0.755476 -0.469697 0.829897 0.136 Uiso 1 1 calc R U . . .
H93B H -0.704527 -0.411078 0.902402 0.136 Uiso 1 1 calc R U . . .
H93C H -0.701848 -0.494931 0.875081 0.136 Uiso 1 1 calc R U . . .
C94 C -0.3791(9) -0.5014(8) 0.8961(7) 0.064(3) Uani 1 1 d . . . . .
H94 H -0.399019 -0.538206 0.849072 0.077 Uiso 1 1 calc R U . . .
C95 C -0.3804(11) -0.5436(9) 0.9370(8) 0.082(4) Uani 1 1 d . . . . .
H95A H -0.342434 -0.571937 0.929997 0.122 Uiso 1 1 calc R U . . .
H95B H -0.433265 -0.577429 0.924258 0.122 Uiso 1 1 calc R U . . .
H95C H -0.366448 -0.508668 0.983221 0.122 Uiso 1 1 calc R U . . .
C96 C -0.2975(9) -0.4580(10) 0.9076(7) 0.076(4) Uani 1 1 d . . . . .
H96A H -0.267834 -0.491715 0.887906 0.113 Uiso 1 1 calc R U . . .
H96B H -0.272307 -0.430120 0.954675 0.113 Uiso 1 1 calc R U . . .
H96C H -0.298358 -0.423626 0.887834 0.113 Uiso 1 1 calc R U . . .

loop_
_atom_site_aniso_label
_atom_site_aniso_U_11
_atom_site_aniso_U_22
_atom_site_aniso_U_33
_atom_site_aniso_U_23
_atom_site_aniso_U_13
_atom_site_aniso_U_12
Cu1 0.0467(9) 0.0515(10) 0.0645(12) 0.0263(9) 0.0235(8) 0.0136(8)
Cu2 0.0397(9) 0.0526(10) 0.0628(11) 0.0293(9) 0.0189(8) 0.0182(7)
Cu3 0.0427(9) 0.0561(10) 0.0624(11) 0.0314(9) 0.0140(8) 0.0245(8)
Cu4 0.0396(9) 0.0452(9) 0.0692(12) 0.0328(9) 0.0164(8) 0.0176(7)
Cu5 0.0457(9) 0.0489(10) 0.0675(12) 0.0257(9) 0.0150(8) 0.0228(8)
Cu6 0.0525(10) 0.0551(11) 0.0592(11) 0.0255(9) 0.0128(8) 0.0270(8)
Cu7 0.0439(9) 0.0467(10) 0.0672(12) 0.0247(9) 0.0201(8) 0.0218(7)
Cu8 0.0412(9) 0.0443(9) 0.0606(11) 0.0267(8) 0.0182(8) 0.0190(7)
Cu9 0.0535(10) 0.0451(9) 0.0628(11) 0.0244(8) 0.0275(9) 0.0180(8)
Cu10 0.0545(10) 0.0460(10) 0.0587(11) 0.0211(8) 0.0231(8) 0.0207(8)
Cu11 0.0477(10) 0.0497(10) 0.0626(11) 0.0204(9) 0.0235(8) 0.0147(8)
Cu12 0.0409(9) 0.0508(10) 0.0596(11) 0.0240(8) 0.0167(8) 0.0193(7)
Si1 0.0384(15) 0.0403(16) 0.067(2) 0.0292(15) 0.0179(14) 0.0167(13)
Si2 0.0426(16) 0.0541(18) 0.0549(19) 0.0266(16) 0.0183(14) 0.0258(14)
Si3 0.0393(15) 0.0430(17) 0.063(2) 0.0280(15) 0.0152(14) 0.0184(13)
Si4 0.0420(16) 0.0461(17) 0.056(2) 0.0151(15) 0.0131(14) 0.0217(14)
Si5 0.0423(16) 0.0403(16) 0.0594(19) 0.0245(15) 0.0222(14) 0.0168(13)
Si6 0.0529(19) 0.055(2) 0.068(2) 0.0261(17) 0.0331(17) 0.0191(15)
Si7 0.0426(16) 0.0481(18) 0.070(2) 0.0343(17) 0.0208(15) 0.0198(14)
Si8 0.0443(17) 0.063(2) 0.061(2) 0.0340(17) 0.0193(15) 0.0272(15)
Si9 0.0387(17) 0.055(2) 0.073(2) 0.0251(18) 0.0160(16) 0.0168(15)
Si10 0.0507(19) 0.062(2) 0.065(2) 0.0229(18) 0.0112(17) 0.0227(17)
Si11 0.066(2) 0.051(2) 0.086(3) 0.042(2) 0.030(2) 0.0225(17)
Si12 0.068(2) 0.058(2) 0.079(3) 0.033(2) 0.035(2) 0.0183(18)
O1 0.041(4) 0.056(5) 0.066(5) 0.035(4) 0.020(3) 0.008(3)
O2 0.039(4) 0.063(5) 0.056(4) 0.025(4) 0.021(3) 0.027(4)
O3 0.036(4) 0.053(5) 0.069(4) 0.033(4) 0.016(3) 0.015(3)
O4 0.048(4) 0.089(6) 0.058(5) 0.043(5) 0.022(4) 0.042(4)
O5 0.044(4) 0.046(4) 0.076(6) 0.034(4) 0.020(4) 0.022(3)
O6 0.056(5) 0.051(5) 0.057(5) 0.019(4) 0.006(4) 0.025(4)
O7 0.041(4) 0.028(3) 0.065(5) 0.019(3) 0.021(4) 0.013(3)
O8 0.045(4) 0.037(4) 0.067(5) 0.020(4) 0.018(4) 0.016(3)
O9 0.055(5) 0.042(4) 0.065(5) 0.027(4) 0.026(4) 0.025(3)
O10 0.069(5) 0.042(4) 0.112(8) 0.036(5) 0.054(5) 0.025(4)
O11 0.048(4) 0.044(4) 0.062(5) 0.016(4) 0.018(4) 0.017(3)
O12 0.062(5) 0.054(5) 0.069(6) 0.017(4) 0.030(5) 0.016(4)
N1 0.045(4) 0.032(4) 0.069(6) 0.024(4) 0.023(4) 0.018(3)
N2 0.047(5) 0.050(5) 0.055(4) 0.032(4) 0.023(4) 0.023(4)
N3 0.043(4) 0.038(5) 0.061(5) 0.026(4) 0.021(4) 0.020(3)
N4 0.058(6) 0.057(5) 0.053(5) 0.012(4) 0.016(4) 0.033(5)
N5 0.056(5) 0.038(5) 0.059(6) 0.019(4) 0.021(4) 0.024(4)
N6 0.058(6) 0.055(5) 0.063(5) 0.026(4) 0.028(4) 0.019(4)
C1 0.068(8) 0.045(6) 0.058(8) 0.018(6) 0.022(6) 0.019(6)
C2 0.054(7) 0.055(7) 0.068(8) 0.039(6) 0.022(6) 0.027(6)
C3 0.053(7) 0.067(8) 0.083(8) 0.043(7) 0.032(6) 0.025(6)
C4 0.075(9) 0.060(8) 0.098(11) 0.052(8) 0.038(8) 0.027(6)
C5 0.044(5) 0.043(6) 0.080(6) 0.029(5) 0.025(4) 0.024(4)
C6 0.043(5) 0.041(6) 0.076(6) 0.035(5) 0.014(4) 0.017(4)
C7 0.047(5) 0.047(6) 0.084(8) 0.045(6) 0.012(5) 0.010(5)
C8 0.041(6) 0.068(8) 0.105(8) 0.057(6) 0.022(5) 0.018(5)
C9 0.044(5) 0.055(7) 0.106(8) 0.046(6) 0.029(5) 0.017(5)
C10 0.046(5) 0.047(6) 0.092(6) 0.037(5) 0.033(5) 0.031(5)
C11 0.045(6) 0.054(6) 0.077(7) 0.034(6) 0.012(5) 0.013(5)
C12 0.058(8) 0.066(8) 0.073(8) 0.037(7) 0.024(6) 0.028(6)
C13 0.077(9) 0.045(6) 0.089(11) 0.024(7) 0.022(8) 0.024(7)
C14 0.045(6) 0.065(8) 0.093(7) 0.035(5) 0.043(5) 0.024(5)
C15 0.046(8) 0.066(9) 0.157(16) 0.020(8) 0.060(9) 0.027(7)
C16 0.059(8) 0.093(11) 0.094(10) 0.049(9) 0.037(8) 0.001(7)
C17 0.082(9) 0.057(7) 0.080(10) 0.037(7) 0.009(8) 0.027(7)
C18 0.047(7) 0.074(9) 0.078(9) 0.047(8) 0.021(6) 0.025(6)
C19 0.047(6) 0.070(8) 0.064(8) 0.038(6) 0.023(5) 0.031(6)
C20 0.076(9) 0.064(8) 0.068(8) 0.026(7) 0.017(7) 0.045(7)
C21 0.054(6) 0.060(7) 0.058(5) 0.034(5) 0.015(4) 0.029(4)
C22 0.049(5) 0.062(7) 0.063(5) 0.030(5) 0.024(4) 0.028(5)
C23 0.054(6) 0.070(8) 0.062(6) 0.036(6) 0.023(5) 0.027(5)
C24 0.053(6) 0.061(7) 0.064(7) 0.023(6) 0.024(5) 0.032(5)
C25 0.045(6) 0.057(7) 0.067(6) 0.023(5) 0.019(5) 0.026(5)
C26 0.051(6) 0.067(7) 0.068(6) 0.035(5) 0.026(5) 0.031(5)
C27 0.054(6) 0.064(7) 0.072(8) 0.043(6) 0.025(5) 0.022(5)
C28 0.067(9) 0.065(8) 0.081(10) 0.046(8) 0.006(7) 0.003(6)
C29 0.057(8) 0.101(12) 0.082(10) 0.043(9) 0.025(7) 0.028(7)
C30 0.048(6) 0.075(8) 0.044(6) 0.025(6) 0.002(5) 0.007(6)
C31 0.100(12) 0.073(9) 0.068(10) 0.037(8) 0.021(9) 0.016(8)
C32 0.050(6) 0.082(10) 0.080(10) 0.040(8) 0.018(7) -0.002(6)
C33 0.046(6) 0.070(8) 0.058(7) 0.036(6) 0.014(5) 0.011(6)
C34 0.066(8) 0.075(9) 0.057(8) 0.022(7) 0.020(7) 0.032(7)
C35 0.057(8) 0.063(8) 0.086(10) 0.023(7) 0.031(7) 0.032(7)
C36 0.047(7) 0.076(9) 0.061(8) 0.010(7) 0.013(6) 0.019(6)
C37 0.034(5) 0.041(6) 0.062(7) 0.027(5) 0.012(5) 0.017(4)
C38 0.037(6) 0.051(6) 0.082(8) 0.041(6) 0.026(5) 0.017(5)
C39 0.038(6) 0.068(8) 0.090(10) 0.040(7) 0.031(6) 0.019(5)
C40 0.048(7) 0.072(9) 0.095(10) 0.040(8) 0.039(7) 0.025(6)
C41 0.051(7) 0.058(8) 0.108(11) 0.043(7) 0.038(7) 0.033(6)
C42 0.043(6) 0.043(6) 0.075(8) 0.028(6) 0.020(5) 0.018(5)
C43 0.034(5) 0.054(6) 0.101(9) 0.048(7) 0.022(5) 0.016(4)
C44 0.078(10) 0.074(9) 0.112(10) 0.064(9) 0.013(7) 0.024(7)
C45 0.060(7) 0.039(6) 0.110(12) 0.032(7) 0.026(7) 0.021(5)
C46 0.046(6) 0.049(6) 0.074(8) 0.031(6) 0.016(5) 0.021(5)
C47 0.089(10) 0.048(6) 0.098(10) 0.047(7) 0.015(8) 0.017(6)
C48 0.047(7) 0.110(12) 0.107(11) 0.065(10) 0.010(7) 0.030(8)
C49 0.041(6) 0.059(8) 0.075(9) 0.022(7) 0.012(6) 0.027(5)
C50 0.053(7) 0.085(10) 0.078(10) 0.035(8) 0.018(7) 0.030(7)
C51 0.060(8) 0.072(8) 0.069(9) 0.035(7) 0.011(7) 0.020(7)
C52 0.075(9) 0.077(9) 0.057(7) 0.037(7) 0.025(6) 0.029(7)
C53 0.063(7) 0.063(6) 0.046(7) 0.017(5) 0.005(5) 0.043(6)
C54 0.082(8) 0.085(7) 0.038(6) 0.012(6) 0.010(6) 0.057(7)
C55 0.082(10) 0.084(8) 0.047(8) 0.002(7) 0.011(7) 0.055(7)
C56 0.082(10) 0.073(8) 0.064(9) -0.003(7) -0.007(6) 0.039(7)
C57 0.072(9) 0.051(7) 0.079(10) 0.013(7) -0.004(6) 0.027(6)
C58 0.076(7) 0.067(6) 0.041(6) 0.018(6) -0.005(5) 0.037(6)
C59 0.091(9) 0.099(10) 0.057(7) 0.024(8) 0.026(7) 0.054(8)
C60 0.096(8) 0.107(12) 0.059(8) 0.016(9) 0.026(7) 0.073(9)
C61 0.080(11) 0.16(2) 0.061(8) 0.035(11) 0.027(8) 0.042(12)
C62 0.073(8) 0.061(8) 0.071(8) 0.023(7) 0.008(6) 0.018(6)
C63 0.095(11) 0.057(8) 0.049(7) 0.006(6) 0.012(6) 0.017(8)
C64 0.084(9) 0.076(10) 0.059(9) 0.019(8) -0.001(7) 0.013(8)
C65 0.050(7) 0.049(7) 0.078(8) 0.034(6) 0.030(6) 0.023(5)
C66 0.077(9) 0.054(7) 0.084(9) 0.036(7) 0.024(7) 0.011(7)
C67 0.074(9) 0.085(10) 0.083(10) 0.060(8) 0.029(8) 0.024(8)
C68 0.085(9) 0.056(8) 0.097(10) 0.047(8) 0.052(8) 0.032(7)
C69 0.061(5) 0.043(6) 0.063(6) 0.027(5) 0.016(4) 0.024(5)
C70 0.058(5) 0.036(5) 0.068(6) 0.022(4) 0.021(4) 0.027(5)
C71 0.061(6) 0.049(7) 0.070(7) 0.026(6) 0.014(5) 0.019(5)
C72 0.061(7) 0.067(8) 0.074(7) 0.029(6) 0.009(5) 0.028(6)
C73 0.058(6) 0.052(7) 0.076(7) 0.028(5) 0.021(5) 0.026(5)
C74 0.058(5) 0.038(5) 0.069(6) 0.028(5) 0.021(5) 0.020(5)
C75 0.066(8) 0.055(6) 0.069(7) 0.024(6) 0.020(6) 0.029(6)
C76 0.067(9) 0.056(6) 0.077(10) 0.010(6) 0.011(7) 0.031(6)
C77 0.118(14) 0.104(13) 0.076(10) 0.047(10) 0.034(10) 0.060(12)
C78 0.061(7) 0.056(6) 0.068(6) 0.034(5) 0.030(5) 0.024(6)
C79 0.063(8) 0.088(10) 0.080(9) 0.045(8) 0.037(7) 0.045(8)
C80 0.060(8) 0.049(6) 0.095(11) 0.030(7) 0.021(7) 0.019(6)
C81 0.085(10) 0.106(13) 0.095(12) 0.062(11) 0.045(9) 0.044(10)
C82 0.052(7) 0.082(10) 0.106(11) 0.045(9) 0.036(7) 0.007(7)
C83 0.078(9) 0.065(8) 0.082(11) 0.034(8) 0.018(8) 0.008(7)
C84 0.093(12) 0.081(11) 0.103(11) 0.057(9) 0.049(9) 0.029(9)
C85 0.056(6) 0.066(7) 0.062(6) 0.026(5) 0.032(5) 0.022(5)
C86 0.077(7) 0.073(8) 0.089(8) 0.050(6) 0.052(6) 0.039(6)
C87 0.087(8) 0.075(9) 0.095(8) 0.041(6) 0.058(6) 0.043(8)
C88 0.087(9) 0.066(9) 0.098(10) 0.038(8) 0.048(6) 0.026(7)
C89 0.071(8) 0.081(9) 0.062(7) 0.029(6) 0.028(6) 0.026(7)
C90 0.077(7) 0.068(8) 0.060(6) 0.029(5) 0.029(5) 0.033(6)
C91 0.069(7) 0.070(9) 0.117(11) 0.046(8) 0.047(6) 0.037(7)
C92 0.077(10) 0.076(10) 0.114(14) 0.049(10) 0.024(9) 0.024(8)
C93 0.077(9) 0.108(13) 0.129(15) 0.067(12) 0.063(10) 0.050(10)
C94 0.073(7) 0.071(8) 0.052(7) 0.024(6) 0.022(6) 0.034(6)
C95 0.104(12) 0.076(10) 0.079(11) 0.039(8) 0.031(9) 0.042(9)
C96 0.082(8) 0.096(11) 0.055(8) 0.036(8) 0.021(7) 0.033(7)

loop_
_atom_type_symbol
_atom_type_description
_atom_type_scat_dispersion_real
_atom_type_scat_dispersion_imag
_atom_type_scat_source
C C 0.0181 0.0091 'International Tables Vol C Tables 4.2.6.8 and 6.1.1.4'
H H 0.0000 0.0000 'International Tables Vol C Tables 4.2.6.8 and 6.1.1.4'
Cu Cu -1.9646 0.5888 'International Tables Vol C Tables 4.2.6.8 and 6.1.1.4'
N N 0.0311 0.0180 'International Tables Vol C Tables 4.2.6.8 and 6.1.1.4'
O O 0.0492 0.0322 'International Tables Vol C Tables 4.2.6.8 and 6.1.1.4'
Si Si 0.2541 0.3302 'International Tables Vol C Tables 4.2.6.8 and 6.1.1.4'

loop_
_geom_angle_atom_site_label_1
_geom_angle_atom_site_label_2
_geom_angle_atom_site_label_3
_geom_angle
_geom_angle_site_symmetry_1
_geom_angle_site_symmetry_3
_geom_angle_publ_flag
O1 Cu1 Cu11 128.3(3) . 2_446 y
O1 Cu1 O12 173.5(4) . 2_446 y
O12 Cu1 Cu11 45.4(3) 2_446 2_446 y
O1 Cu2 Cu3 88.9(3) . . y
O2 Cu2 Cu3 92.1(3) . . y
O2 Cu2 O1 178.7(4) . . y
O3 Cu3 Cu2 91.6(3) . . y
O3 Cu3 O4 178.4(4) . . y
O4 Cu3 Cu2 88.0(3) . . y
O3 Cu4 Cu5 128.2(3) . . y
O5 Cu4 Cu5 44.6(3) . . y
O5 Cu4 O3 172.8(4) . . y
O5 Cu5 Cu7 90.1(2) . . y
O5 Cu5 O6 179.0(4) . . y
O6 Cu5 Cu7 89.3(3) . . y
O4 Cu6 Cu3 44.7(3) . . y
O4 Cu6 O6 172.4(4) . . y
O6 Cu6 Cu3 128.2(3) . . y
O7 Cu7 Cu5 89.2(2) . . y
O7 Cu7 O8 178.7(4) . . y
O8 Cu7 Cu5 91.1(3) . . y
O7 Cu8 Cu7 44.3(2) . . y
O7 Cu8 O9 174.0(3) . . y
O9 Cu8 Cu7 129.8(3) . . y
O9 Cu9 Cu11 91.1(3) . . y
O9 Cu9 O10 178.1(4) . . y
O10 Cu9 Cu11 88.7(3) . . y
O8 Cu10 Cu9 129.1(2) . . y
O10 Cu10 Cu9 44.2(3) . . y
O10 Cu10 O8 173.3(4) . . y
O11 Cu11 Cu9 89.4(3) . . y
O11 Cu11 O12 178.6(4) . . y
O12 Cu11 Cu9 91.8(3) . . y
O2 Cu12 Cu2 44.8(2) 2_446 2_446 y
O11 Cu12 Cu2 128.1(3) . 2_446 y
O11 Cu12 O2 172.3(4) . 2_446 y
O1 Si1 N1 105.5(4) . . ?
O1 Si1 C1 109.3(6) . . ?
O3 Si1 O1 108.2(4) . . ?
O3 Si1 N1 111.1(5) . . ?
O3 Si1 C1 108.6(5) . . ?
N1 Si1 C1 114.0(5) . . ?
O2 Si2 N2 107.1(4) . . ?
O2 Si2 C17 108.8(6) . . ?
O4 Si2 O2 109.5(4) . . ?
O4 Si2 N2 108.9(5) . . ?
O4 Si2 C17 108.1(6) . . ?
N2 Si2 C17 114.4(6) . . ?
O5 Si3 N3 111.6(4) . . ?
O5 Si3 C33 109.6(6) . . ?
O7 Si3 O5 105.3(4) . . ?
O7 Si3 N3 108.4(5) . . ?
O7 Si3 C33 110.7(5) . . ?
N3 Si3 C33 111.1(5) . . ?
O6 Si4 O8 109.5(5) . . ?
O6 Si4 N4 110.2(5) . . ?
O6 Si4 C49 107.8(6) . . ?
O8 Si4 N4 105.9(5) . . ?
O8 Si4 C49 109.5(5) . . ?
N4 Si4 C49 113.9(6) . . ?
O9 Si5 O11 108.0(4) . . ?
O9 Si5 N5 109.9(5) . . ?
O9 Si5 C65 108.5(5) . . ?
O11 Si5 N5 105.2(5) . . ?
O11 Si5 C65 110.3(6) . . ?
N5 Si5 C65 114.8(5) . . ?
O10 Si6 O12 110.0(5) . . ?
O10 Si6 N6 109.8(6) . . ?
O10 Si6 C81 108.3(7) . . ?
O12 Si6 N6 108.2(5) . . ?
O12 Si6 C81 107.5(7) . . ?
N6 Si6 C81 113.0(6) . . ?
N1 Si7 C2 110.5(5) . . ?
N1 Si7 C3 112.7(6) . . ?
N1 Si7 C4 109.7(6) . . ?
C3 Si7 C2 108.7(6) . . ?
C4 Si7 C2 108.0(6) . . ?
C4 Si7 C3 107.1(7) . . ?
N2 Si8 C18 113.0(5) . . ?
N2 Si8 C19 109.9(5) . . ?
N2 Si8 C20 107.8(6) . . ?
C18 Si8 C20 110.0(7) . . ?
C19 Si8 C18 106.3(6) . . ?
C19 Si8 C20 109.7(6) . . ?
N3 Si9 C34 111.6(6) . . ?
N3 Si9 C35 106.5(6) . . ?
N3 Si9 C36 109.3(6) . . ?
C34 Si9 C36 108.0(7) . . ?
C35 Si9 C34 112.0(7) . . ?
C35 Si9 C36 109.4(7) . . ?
N4 Si10 C50 113.5(6) . . ?
N4 Si10 C51 112.1(6) . . ?
N4 Si10 C52 108.6(6) . . ?
C50 Si10 C52 104.9(7) . . ?
C51 Si10 C50 107.9(7) . . ?
C51 Si10 C52 109.6(7) . . ?
N5 Si11 C66 111.5(6) . . ?
N5 Si11 C67 111.6(6) . . ?
N5 Si11 C68 108.1(6) . . ?
C66 Si11 C67 109.1(7) . . ?
C66 Si11 C68 108.3(7) . . ?
C68 Si11 C67 108.2(7) . . ?
N6 Si12 C82 109.3(7) . . ?
N6 Si12 C83 114.5(6) . . ?
N6 Si12 C84 107.4(7) . . ?
C82 Si12 C83 108.3(8) . . ?
C82 Si12 C84 110.3(8) . . ?
C83 Si12 C84 107.0(8) . . ?
Cu1 O1 Cu2 95.5(4) . . ?
Si1 O1 Cu1 132.2(5) . . ?
Si1 O1 Cu2 126.1(5) . . ?
Cu2 O2 Cu12 90.3(4) . 2_446 ?
Si2 O2 Cu2 123.2(5) . . ?
Si2 O2 Cu12 137.6(5) . 2_446 ?
Cu4 O3 Cu3 92.8(4) . . ?
Si1 O3 Cu3 124.0(5) . . ?
Si1 O3 Cu4 134.4(5) . . ?
Cu6 O4 Cu3 91.2(4) . . ?
Si2 O4 Cu3 126.3(5) . . ?
Si2 O4 Cu6 142.2(5) . . ?
Cu4 O5 Cu5 91.8(3) . . ?
Si3 O5 Cu4 129.5(5) . . ?
Si3 O5 Cu5 126.7(5) . . ?
Cu5 O6 Cu6 91.9(4) . . ?
Si4 O6 Cu5 124.2(5) . . ?
Si4 O6 Cu6 124.4(5) . . ?
Cu8 O7 Cu7 92.1(3) . . ?
Si3 O7 Cu7 128.6(4) . . ?
Si3 O7 Cu8 126.6(5) . . ?
Cu10 O8 Cu7 92.6(3) . . ?
Si4 O8 Cu7 123.1(5) . . ?
Si4 O8 Cu10 124.9(5) . . ?
Cu9 O9 Cu8 92.3(3) . . ?
Si5 O9 Cu8 133.9(5) . . ?
Si5 O9 Cu9 124.9(5) . . ?
Cu10 O10 Cu9 92.6(4) . . ?
Si6 O10 Cu9 126.3(5) . . ?
Si6 O10 Cu10 140.5(5) . . ?
Cu11 O11 Cu12 95.2(4) . . ?
Si5 O11 Cu11 126.0(5) . . ?
Si5 O11 Cu12 130.6(5) . . ?
Cu1 O12 Cu11 90.1(4) 2_446 . ?
Si6 O12 Cu1 139.5(6) . 2_446 ?
Si6 O12 Cu11 122.8(5) . . ?
Si7 N1 Si1 123.8(5) . . ?
C5 N1 Si1 117.1(7) . . ?
C5 N1 Si7 119.0(7) . . ?
Si2 N2 Si8 121.9(6) . . ?
C21 N2 Si2 117.9(7) . . ?
C21 N2 Si8 120.2(7) . . ?
Si3 N3 Si9 122.8(5) . . ?
C37 N3 Si3 122.7(8) . . ?
C37 N3 Si9 114.5(7) . . ?
Si4 N4 Si10 122.8(6) . . ?
C53 N4 Si4 120.0(8) . . ?
C53 N4 Si10 117.1(8) . . ?
Si5 N5 Si11 122.8(6) . . ?
C69 N5 Si5 119.0(8) . . ?
C69 N5 Si11 118.1(8) . . ?
Si12 N6 Si6 121.4(6) . . ?
C85 N6 Si6 117.5(9) . . ?
C85 N6 Si12 120.8(9) . . ?
Si1 C1 H1A 109.5 . . ?
Si1 C1 H1B 109.5 . . ?
Si1 C1 H1C 109.5 . . ?
H1A C1 H1B 109.5 . . ?
H1A C1 H1C 109.5 . . ?
H1B C1 H1C 109.5 . . ?
Si7 C2 H2A 109.5 . . ?
Si7 C2 H2B 109.5 . . ?
Si7 C2 H2C 109.5 . . ?
H2A C2 H2B 109.5 . . ?
H2A C2 H2C 109.5 . . ?
H2B C2 H2C 109.5 . . ?
Si7 C3 H3A 109.5 . . ?
Si7 C3 H3B 109.5 . . ?
Si7 C3 H3C 109.5 . . ?
H3A C3 H3B 109.5 . . ?
H3A C3 H3C 109.5 . . ?
H3B C3 H3C 109.5 . . ?
Si7 C4 H4A 109.5 . . ?
Si7 C4 H4B 109.5 . . ?
Si7 C4 H4C 109.5 . . ?
H4A C4 H4B 109.5 . . ?
H4A C4 H4C 109.5 . . ?
H4B C4 H4C 109.5 . . ?
C6 C5 N1 121.4(11) . . ?
C6 C5 C10 121.0(11) . . ?
C10 C5 N1 117.5(11) . . ?
C5 C6 C11 123.1(11) . . ?
C7 C6 C5 118.2(12) . . ?
C7 C6 C11 118.7(12) . . ?
C6 C7 H7 118.7 . . ?
C8 C7 C6 122.5(14) . . ?
C8 C7 H7 118.7 . . ?
C7 C8 H8 120.3 . . ?
C7 C8 C9 119.5(12) . . ?
C9 C8 H8 120.3 . . ?
C8 C9 H9 119.5 . . ?
C10 C9 C8 120.9(14) . . ?
C10 C9 H9 119.5 . . ?
C5 C10 C14 122.4(11) . . ?
C9 C10 C5 117.9(13) . . ?
C9 C10 C14 119.7(12) . . ?
C6 C11 H11 107.9 . . ?
C12 C11 C6 111.8(10) . . ?
C12 C11 H11 107.9 . . ?
C12 C11 C13 111.3(12) . . ?
C13 C11 C6 110.0(11) . . ?
C13 C11 H11 107.9 . . ?
C11 C12 H12A 109.5 . . ?
C11 C12 H12B 109.5 . . ?
C11 C12 H12C 109.5 . . ?
H12A C12 H12B 109.5 . . ?
H12A C12 H12C 109.5 . . ?
H12B C12 H12C 109.5 . . ?
C11 C13 H13A 109.5 . . ?
C11 C13 H13B 109.5 . . ?
C11 C13 H13C 109.5 . . ?
H13A C13 H13B 109.5 . . ?
H13A C13 H13C 109.5 . . ?
H13B C13 H13C 109.5 . . ?
C10 C14 H14 108.5 . . ?
C10 C14 C15 111.7(13) . . ?
C10 C14 C16 111.1(12) . . ?
C15 C14 H14 108.5 . . ?
C16 C14 H14 108.5 . . ?
C16 C14 C15 108.4(13) . . ?
C14 C15 H15A 109.5 . . ?
C14 C15 H15B 109.5 . . ?
C14 C15 H15C 109.5 . . ?
H15A C15 H15B 109.5 . . ?
H15A C15 H15C 109.5 . . ?
H15B C15 H15C 109.5 . . ?
C14 C16 H16A 109.5 . . ?
C14 C16 H16B 109.5 . . ?
C14 C16 H16C 109.5 . . ?
H16A C16 H16B 109.5 . . ?
H16A C16 H16C 109.5 . . ?
H16B C16 H16C 109.5 . . ?
Si2 C17 H17A 109.5 . . ?
Si2 C17 H17B 109.5 . . ?
Si2 C17 H17C 109.5 . . ?
H17A C17 H17B 109.5 . . ?
H17A C17 H17C 109.5 . . ?
H17B C17 H17C 109.5 . . ?
Si8 C18 H18A 109.5 . . ?
Si8 C18 H18B 109.5 . . ?
Si8 C18 H18C 109.5 . . ?
H18A C18 H18B 109.5 . . ?
H18A C18 H18C 109.5 . . ?
H18B C18 H18C 109.5 . . ?
Si8 C19 H19A 109.5 . . ?
Si8 C19 H19B 109.5 . . ?
Si8 C19 H19C 109.5 . . ?
H19A C19 H19B 109.5 . . ?
H19A C19 H19C 109.5 . . ?
H19B C19 H19C 109.5 . . ?
Si8 C20 H20A 109.5 . . ?
Si8 C20 H20B 109.5 . . ?
Si8 C20 H20C 109.5 . . ?
H20A C20 H20B 109.5 . . ?
H20A C20 H20C 109.5 . . ?
H20B C20 H20C 109.5 . . ?
C22 C21 N2 120.0(11) . . ?
C26 C21 N2 121.2(11) . . ?
C26 C21 C22 118.9(12) . . ?
C21 C22 C27 122.6(12) . . ?
C23 C22 C21 117.6(12) . . ?
C23 C22 C27 119.8(12) . . ?
C22 C23 H23 118.3 . . ?
C22 C23 C24 123.3(13) . . ?
C24 C23 H23 118.3 . . ?
C23 C24 H24 121.0 . . ?
C25 C24 C23 118.0(13) . . ?
C25 C24 H24 121.0 . . ?
C24 C25 H25 118.7 . . ?
C24 C25 C26 122.5(13) . . ?
C26 C25 H25 118.7 . . ?
C21 C26 C30 120.0(12) . . ?
C25 C26 C21 119.5(12) . . ?
C25 C26 C30 120.5(12) . . ?
C22 C27 H27 108.4 . . ?
C22 C27 C28 112.2(11) . . ?
C22 C27 C29 111.7(12) . . ?
C28 C27 H27 108.4 . . ?
C29 C27 H27 108.4 . . ?
C29 C27 C28 107.7(12) . . ?
C27 C28 H28A 109.5 . . ?
C27 C28 H28B 109.5 . . ?
C27 C28 H28C 109.5 . . ?
H28A C28 H28B 109.5 . . ?
H28A C28 H28C 109.5 . . ?
H28B C28 H28C 109.5 . . ?
C27 C29 H29A 109.5 . . ?
C27 C29 H29B 109.5 . . ?
C27 C29 H29C 109.5 . . ?
H29A C29 H29B 109.5 . . ?
H29A C29 H29C 109.5 . . ?
H29B C29 H29C 109.5 . . ?
C26 C30 H30 108.7 . . ?
C26 C30 C31 110.4(12) . . ?
C31 C30 H30 108.7 . . ?
C32 C30 C26 111.7(11) . . ?
C32 C30 H30 108.7 . . ?
C32 C30 C31 108.7(12) . . ?
C30 C31 H31A 109.5 . . ?
C30 C31 H31B 109.5 . . ?
C30 C31 H31C 109.5 . . ?
H31A C31 H31B 109.5 . . ?
H31A C31 H31C 109.5 . . ?
H31B C31 H31C 109.5 . . ?
C30 C32 H32A 109.5 . . ?
C30 C32 H32B 109.5 . . ?
C30 C32 H32C 109.5 . . ?
H32A C32 H32B 109.5 . . ?
H32A C32 H32C 109.5 . . ?
H32B C32 H32C 109.5 . . ?
Si3 C33 H33A 109.5 . . ?
Si3 C33 H33B 109.5 . . ?
Si3 C33 H33C 109.5 . . ?
H33A C33 H33B 109.5 . . ?
H33A C33 H33C 109.5 . . ?
H33B C33 H33C 109.5 . . ?
Si9 C34 H34A 109.5 . . ?
Si9 C34 H34B 109.5 . . ?
Si9 C34 H34C 109.5 . . ?
H34A C34 H34B 109.5 . . ?
H34A C34 H34C 109.5 . . ?
H34B C34 H34C 109.5 . . ?
Si9 C35 H35A 109.5 . . ?
Si9 C35 H35B 109.5 . . ?
Si9 C35 H35C 109.5 . . ?
H35A C35 H35B 109.5 . . ?
H35A C35 H35C 109.5 . . ?
H35B C35 H35C 109.5 . . ?
Si9 C36 H36A 109.5 . . ?
Si9 C36 H36B 109.5 . . ?
Si9 C36 H36C 109.5 . . ?
H36A C36 H36B 109.5 . . ?
H36A C36 H36C 109.5 . . ?
H36B C36 H36C 109.5 . . ?
C38 C37 N3 119.4(9) . . ?
C42 C37 N3 119.9(10) . . ?
C42 C37 C38 120.6(11) . . ?
C37 C38 C43 123.4(11) . . ?
C39 C38 C37 117.6(11) . . ?
C39 C38 C43 118.9(11) . . ?
C38 C39 H39 118.5 . . ?
C40 C39 C38 123.0(13) . . ?
C40 C39 H39 118.5 . . ?
C39 C40 H40 121.4 . . ?
C39 C40 C41 117.2(12) . . ?
C41 C40 H40 121.4 . . ?
C40 C41 H41 118.9 . . ?
C42 C41 C40 122.1(12) . . ?
C42 C41 H41 118.9 . . ?
C37 C42 C46 121.6(11) . . ?
C41 C42 C37 119.1(12) . . ?
C41 C42 C46 119.3(11) . . ?
C38 C43 H43 107.7 . . ?
C38 C43 C44 111.0(12) . . ?
C38 C43 C45 111.3(10) . . ?
C44 C43 H43 107.7 . . ?
C44 C43 C45 111.3(12) . . ?
C45 C43 H43 107.7 . . ?
C43 C44 H44A 109.5 . . ?
C43 C44 H44B 109.5 . . ?
C43 C44 H44C 109.5 . . ?
H44A C44 H44B 109.5 . . ?
H44A C44 H44C 109.5 . . ?
H44B C44 H44C 109.5 . . ?
C43 C45 H45A 109.5 . . ?
C43 C45 H45B 109.5 . . ?
C43 C45 H45C 109.5 . . ?
H45A C45 H45B 109.5 . . ?
H45A C45 H45C 109.5 . . ?
H45B C45 H45C 109.5 . . ?
C42 C46 H46 108.5 . . ?
C42 C46 C47 110.3(11) . . ?
C42 C46 C48 111.2(11) . . ?
C47 C46 H46 108.5 . . ?
C48 C46 H46 108.5 . . ?
C48 C46 C47 109.7(11) . . ?
C46 C47 H47A 109.5 . . ?
C46 C47 H47B 109.5 . . ?
C46 C47 H47C 109.5 . . ?
H47A C47 H47B 109.5 . . ?
H47A C47 H47C 109.5 . . ?
H47B C47 H47C 109.5 . . ?
C46 C48 H48A 109.5 . . ?
C46 C48 H48B 109.5 . . ?
C46 C48 H48C 109.5 . . ?
H48A C48 H48B 109.5 . . ?
H48A C48 H48C 109.5 . . ?
H48B C48 H48C 109.5 . . ?
Si4 C49 H49A 109.5 . . ?
Si4 C49 H49B 109.5 . . ?
Si4 C49 H49C 109.5 . . ?
H49A C49 H49B 109.5 . . ?
H49A C49 H49C 109.5 . . ?
H49B C49 H49C 109.5 . . ?
Si10 C50 H50A 109.5 . . ?
Si10 C50 H50B 109.5 . . ?
Si10 C50 H50C 109.5 . . ?
H50A C50 H50B 109.5 . . ?
H50A C50 H50C 109.5 . . ?
H50B C50 H50C 109.5 . . ?
Si10 C51 H51A 109.5 . . ?
Si10 C51 H51B 109.5 . . ?
Si10 C51 H51C 109.5 . . ?
H51A C51 H51B 109.5 . . ?
H51A C51 H51C 109.5 . . ?
H51B C51 H51C 109.5 . . ?
Si10 C52 H52A 109.5 . . ?
Si10 C52 H52B 109.5 . . ?
Si10 C52 H52C 109.5 . . ?
H52A C52 H52B 109.5 . . ?
H52A C52 H52C 109.5 . . ?
H52B C52 H52C 109.5 . . ?
C54 C53 N4 121.5(14) . . ?
C58 C53 N4 119.1(12) . . ?
C58 C53 C54 119.4(12) . . ?
C53 C54 C59 121.8(13) . . ?
C55 C54 C53 117.1(16) . . ?
C55 C54 C59 121.1(14) . . ?
C54 C55 H55 117.8 . . ?
C56 C55 C54 124.4(16) . . ?
C56 C55 H55 117.8 . . ?
C55 C56 H56 119.4 . . ?
C55 C56 C57 121.1(15) . . ?
C57 C56 H56 119.4 . . ?
C56 C57 H57 121.5 . . ?
C56 C57 C58 116.9(16) . . ?
C58 C57 H57 121.5 . . ?
C53 C58 C57 121.0(14) . . ?
C53 C58 C62 122.3(12) . . ?
C57 C58 C62 116.7(15) . . ?
C54 C59 H59 109.0 . . ?
C54 C59 C60 111.6(14) . . ?
C54 C59 C61 111.4(15) . . ?
C60 C59 H59 109.0 . . ?
C61 C59 H59 109.0 . . ?
C61 C59 C60 106.7(13) . . ?
C59 C60 H60A 109.5 . . ?
C59 C60 H60B 109.5 . . ?
C59 C60 H60C 109.5 . . ?
H60A C60 H60B 109.5 . . ?
H60A C60 H60C 109.5 . . ?
H60B C60 H60C 109.5 . . ?
C59 C61 H61A 109.5 . . ?
C59 C61 H61B 109.5 . . ?
C59 C61 H61C 109.5 . . ?
H61A C61 H61B 109.5 . . ?
H61A C61 H61C 109.5 . . ?
H61B C61 H61C 109.5 . . ?
C58 C62 H62 108.7 . . ?
C58 C62 C64 111.1(13) . . ?
C63 C62 C58 109.7(13) . . ?
C63 C62 H62 108.7 . . ?
C63 C62 C64 110.0(14) . . ?
C64 C62 H62 108.7 . . ?
C62 C63 H63A 109.5 . . ?
C62 C63 H63B 109.5 . . ?
C62 C63 H63C 109.5 . . ?
H63A C63 H63B 109.5 . . ?
H63A C63 H63C 109.5 . . ?
H63B C63 H63C 109.5 . . ?
C62 C64 H64A 109.5 . . ?
C62 C64 H64B 109.5 . . ?
C62 C64 H64C 109.5 . . ?
H64A C64 H64B 109.5 . . ?
H64A C64 H64C 109.5 . . ?
H64B C64 H64C 109.5 . . ?
Si5 C65 H65A 109.5 . . ?
Si5 C65 H65B 109.5 . . ?
Si5 C65 H65C 109.5 . . ?
H65A C65 H65B 109.5 . . ?
H65A C65 H65C 109.5 . . ?
H65B C65 H65C 109.5 . . ?
Si11 C66 H66A 109.5 . . ?
Si11 C66 H66B 109.5 . . ?
Si11 C66 H66C 109.5 . . ?
H66A C66 H66B 109.5 . . ?
H66A C66 H66C 109.5 . . ?
H66B C66 H66C 109.5 . . ?
Si11 C67 H67A 109.5 . . ?
Si11 C67 H67B 109.5 . . ?
Si11 C67 H67C 109.5 . . ?
H67A C67 H67B 109.5 . . ?
H67A C67 H67C 109.5 . . ?
H67B C67 H67C 109.5 . . ?
Si11 C68 H68A 109.5 . . ?
Si11 C68 H68B 109.5 . . ?
Si11 C68 H68C 109.5 . . ?
H68A C68 H68B 109.5 . . ?
H68A C68 H68C 109.5 . . ?
H68B C68 H68C 109.5 . . ?
C70 C69 N5 122.6(11) . . ?
C70 C69 C74 119.1(12) . . ?
C74 C69 N5 118.3(11) . . ?
C69 C70 C75 122.0(12) . . ?
C71 C70 C69 120.6(12) . . ?
C71 C70 C75 117.3(12) . . ?
C70 C71 H71 119.3 . . ?
C70 C71 C72 121.4(13) . . ?
C72 C71 H71 119.3 . . ?
C71 C72 H72 121.8 . . ?
C73 C72 C71 116.4(13) . . ?
C73 C72 H72 121.8 . . ?
C72 C73 H73 118.3 . . ?
C72 C73 C74 123.4(13) . . ?
C74 C73 H73 118.3 . . ?
C69 C74 C78 123.8(11) . . ?
C73 C74 C69 118.9(12) . . ?
C73 C74 C78 117.1(11) . . ?
C70 C75 H75 107.8 . . ?
C70 C75 C76 111.9(12) . . ?
C70 C75 C77 112.1(11) . . ?
C76 C75 H75 107.8 . . ?
C76 C75 C77 109.4(13) . . ?
C77 C75 H75 107.8 . . ?
C75 C76 H76A 109.5 . . ?
C75 C76 H76B 109.5 . . ?
C75 C76 H76C 109.5 . . ?
H76A C76 H76B 109.5 . . ?
H76A C76 H76C 109.5 . . ?
H76B C76 H76C 109.5 . . ?
C75 C77 H77A 109.5 . . ?
C75 C77 H77B 109.5 . . ?
C75 C77 H77C 109.5 . . ?
H77A C77 H77B 109.5 . . ?
H77A C77 H77C 109.5 . . ?
H77B C77 H77C 109.5 . . ?
C74 C78 H78 106.6 . . ?
C74 C78 C79 113.0(12) . . ?
C79 C78 H78 106.6 . . ?
C80 C78 C74 115.7(12) . . ?
C80 C78 H78 106.6 . . ?
C80 C78 C79 107.7(12) . . ?
C78 C79 H79A 109.5 . . ?
C78 C79 H79B 109.5 . . ?
C78 C79 H79C 109.5 . . ?
H79A C79 H79B 109.5 . . ?
H79A C79 H79C 109.5 . . ?
H79B C79 H79C 109.5 . . ?
C78 C80 H80A 109.5 . . ?
C78 C80 H80B 109.5 . . ?
C78 C80 H80C 109.5 . . ?
H80A C80 H80B 109.5 . . ?
H80A C80 H80C 109.5 . . ?
H80B C80 H80C 109.5 . . ?
Si6 C81 H81A 109.5 . . ?
Si6 C81 H81B 109.5 . . ?
Si6 C81 H81C 109.5 . . ?
H81A C81 H81B 109.5 . . ?
H81A C81 H81C 109.5 . . ?
H81B C81 H81C 109.5 . . ?
Si12 C82 H82A 109.5 . . ?
Si12 C82 H82B 109.5 . . ?
Si12 C82 H82C 109.5 . . ?
H82A C82 H82B 109.5 . . ?
H82A C82 H82C 109.5 . . ?
H82B C82 H82C 109.5 . . ?
Si12 C83 H83A 109.5 . . ?
Si12 C83 H83B 109.5 . . ?
Si12 C83 H83C 109.5 . . ?
H83A C83 H83B 109.5 . . ?
H83A C83 H83C 109.5 . . ?
H83B C83 H83C 109.5 . . ?
Si12 C84 H84A 109.5 . . ?
Si12 C84 H84B 109.5 . . ?
Si12 C84 H84C 109.5 . . ?
H84A C84 H84B 109.5 . . ?
H84A C84 H84C 109.5 . . ?
H84B C84 H84C 109.5 . . ?
C86 C85 N6 117.4(13) . . ?
C90 C85 N6 122.5(12) . . ?
C90 C85 C86 120.1(14) . . ?
C85 C86 C91 125.2(15) . . ?
C87 C86 C85 118.8(15) . . ?
C87 C86 C91 116.0(13) . . ?
C86 C87 H87 119.8 . . ?
C88 C87 C86 120.4(14) . . ?
C88 C87 H87 119.8 . . ?
C87 C88 H88 119.5 . . ?
C87 C88 C89 121.0(16) . . ?
C89 C88 H88 119.5 . . ?
C88 C89 H89 121.7 . . ?
C90 C89 C88 116.7(15) . . ?
C90 C89 H89 121.7 . . ?
C85 C90 C89 122.7(13) . . ?
C85 C90 C94 122.7(13) . . ?
C89 C90 C94 114.5(13) . . ?
C86 C91 H91 107.1 . . ?
C86 C91 C93 112.8(15) . . ?
C92 C91 C86 114.2(14) . . ?
C92 C91 H91 107.1 . . ?
C92 C91 C93 108.3(13) . . ?
C93 C91 H91 107.1 . . ?
C91 C92 H92A 109.5 . . ?
C91 C92 H92B 109.5 . . ?
C91 C92 H92C 109.5 . . ?
H92A C92 H92B 109.5 . . ?
H92A C92 H92C 109.5 . . ?
H92B C92 H92C 109.5 . . ?
C91 C93 H93A 109.5 . . ?
C91 C93 H93B 109.5 . . ?
C91 C93 H93C 109.5 . . ?
H93A C93 H93B 109.5 . . ?
H93A C93 H93C 109.5 . . ?
H93B C93 H93C 109.5 . . ?
C90 C94 H94 107.9 . . ?
C95 C94 C90 109.5(12) . . ?
C95 C94 H94 107.9 . . ?
C96 C94 C90 113.2(13) . . ?
C96 C94 H94 107.9 . . ?
C96 C94 C95 110.3(13) . . ?
C94 C95 H95A 109.5 . . ?
C94 C95 H95B 109.5 . . ?
C94 C95 H95C 109.5 . . ?
H95A C95 H95B 109.5 . . ?
H95A C95 H95C 109.5 . . ?
H95B C95 H95C 109.5 . . ?
C94 C96 H96A 109.5 . . ?
C94 C96 H96B 109.5 . . ?
C94 C96 H96C 109.5 . . ?
H96A C96 H96B 109.5 . . ?
H96A C96 H96C 109.5 . . ?
H96B C96 H96C 109.5 . . ?

loop_
_geom_bond_atom_site_label_1
_geom_bond_atom_site_label_2
_geom_bond_distance
_geom_bond_site_symmetry_2
_geom_bond_publ_flag
Cu1 Cu11 2.621(2) 2_446 y
Cu1 O1 1.836(9) . y
Cu1 O12 1.837(10) 2_446 y
Cu2 Cu3 2.614(2) . y
Cu2 O1 1.851(8) . y
Cu2 O2 1.847(7) . y
Cu3 O3 1.851(8) . y
Cu3 O4 1.876(8) . y
Cu4 Cu5 2.665(3) . y
Cu4 O3 1.843(8) . y
Cu4 O5 1.839(8) . y
Cu5 Cu7 2.616(2) . y
Cu5 O5 1.871(8) . y
Cu5 O6 1.887(9) . y
Cu6 O4 1.856(8) . y
Cu6 O6 1.890(8) . y
Cu7 O7 1.859(7) . y
Cu7 O8 1.869(8) . y
Cu8 O7 1.840(7) . y
Cu8 O9 1.849(8) . y
Cu9 Cu11 2.614(3) . y
Cu9 O9 1.843(8) . y
Cu9 O10 1.861(9) . y
Cu10 O8 1.853(8) . y
Cu10 O10 1.826(9) . y
Cu11 O11 1.846(8) . y
Cu11 O12 1.866(9) . y
Cu12 O2 1.851(8) 2_446 y
Cu12 O11 1.848(9) . y
Si1 O1 1.628(8) . ?
Si1 O3 1.626(9) . ?
Si1 N1 1.740(9) . ?
Si1 C1 1.847(13) . ?
Si2 O2 1.619(9) . ?
Si2 O4 1.598(8) . ?
Si2 N2 1.724(10) . ?
Si2 C17 1.830(15) . ?
Si3 O5 1.640(8) . ?
Si3 O7 1.626(8) . ?
Si3 N3 1.703(10) . ?
Si3 C33 1.832(14) . ?
Si4 O6 1.610(10) . ?
Si4 O8 1.610(8) . ?
Si4 N4 1.743(11) . ?
Si4 C49 1.844(12) . ?
Si5 O9 1.623(8) . ?
Si5 O11 1.633(9) . ?
Si5 N5 1.744(10) . ?
Si5 C65 1.850(13) . ?
Si6 O10 1.605(10) . ?
Si6 O12 1.614(10) . ?
Si6 N6 1.752(11) . ?
Si6 C81 1.882(17) . ?
Si7 N1 1.739(9) . ?
Si7 C2 1.886(13) . ?
Si7 C3 1.876(15) . ?
Si7 C4 1.872(13) . ?
Si8 N2 1.770(9) . ?
Si8 C18 1.870(13) . ?
Si8 C19 1.861(14) . ?
Si8 C20 1.893(13) . ?
Si9 N3 1.775(11) . ?
Si9 C34 1.862(15) . ?
Si9 C35 1.861(13) . ?
Si9 C36 1.872(14) . ?
Si10 N4 1.758(11) . ?
Si10 C50 1.840(14) . ?
Si10 C51 1.830(15) . ?
Si10 C52 1.885(15) . ?
Si11 N5 1.749(10) . ?
Si11 C66 1.848(16) . ?
Si11 C67 1.899(16) . ?
Si11 C68 1.878(15) . ?
Si12 N6 1.749(11) . ?
Si12 C82 1.855(17) . ?
Si12 C83 1.875(17) . ?
Si12 C84 1.894(17) . ?
N1 C5 1.468(15) . ?
N2 C21 1.448(16) . ?
N3 C37 1.463(14) . ?
N4 C53 1.422(16) . ?
N5 C69 1.440(16) . ?
N6 C85 1.435(18) . ?
C1 H1A 0.9800 . ?
C1 H1B 0.9800 . ?
C1 H1C 0.9800 . ?
C2 H2A 0.9800 . ?
C2 H2B 0.9800 . ?
C2 H2C 0.9800 . ?
C3 H3A 0.9800 . ?
C3 H3B 0.9800 . ?
C3 H3C 0.9800 . ?
C4 H4A 0.9800 . ?
C4 H4B 0.9800 . ?
C4 H4C 0.9800 . ?
C5 C6 1.394(19) . ?
C5 C10 1.421(18) . ?
C6 C7 1.385(17) . ?
C6 C11 1.529(19) . ?
C7 H7 0.9500 . ?
C7 C8 1.35(2) . ?
C8 H8 0.9500 . ?
C8 C9 1.40(2) . ?
C9 H9 0.9500 . ?
C9 C10 1.384(17) . ?
C10 C14 1.52(2) . ?
C11 H11 1.0000 . ?
C11 C12 1.517(19) . ?
C11 C13 1.522(18) . ?
C12 H12A 0.9800 . ?
C12 H12B 0.9800 . ?
C12 H12C 0.9800 . ?
C13 H13A 0.9800 . ?
C13 H13B 0.9800 . ?
C13 H13C 0.9800 . ?
C14 H14 1.0000 . ?
C14 C15 1.532(18) . ?
C14 C16 1.53(2) . ?
C15 H15A 0.9800 . ?
C15 H15B 0.9800 . ?
C15 H15C 0.9800 . ?
C16 H16A 0.9800 . ?
C16 H16B 0.9800 . ?
C16 H16C 0.9800 . ?
C17 H17A 0.9800 . ?
C17 H17B 0.9800 . ?
C17 H17C 0.9800 . ?
C18 H18A 0.9800 . ?
C18 H18B 0.9800 . ?
C18 H18C 0.9800 . ?
C19 H19A 0.9800 . ?
C19 H19B 0.9800 . ?
C19 H19C 0.9800 . ?
C20 H20A 0.9800 . ?
C20 H20B 0.9800 . ?
C20 H20C 0.9800 . ?
C21 C22 1.430(18) . ?
C21 C26 1.417(19) . ?
C22 C23 1.375(19) . ?
C22 C27 1.511(18) . ?
C23 H23 0.9500 . ?
C23 C24 1.389(19) . ?
C24 H24 0.9500 . ?
C24 C25 1.361(19) . ?
C25 H25 0.9500 . ?
C25 C26 1.370(19) . ?
C26 C30 1.543(18) . ?
C27 H27 1.0000 . ?
C27 C28 1.546(18) . ?
C27 C29 1.527(19) . ?
C28 H28A 0.9800 . ?
C28 H28B 0.9800 . ?
C28 H28C 0.9800 . ?
C29 H29A 0.9800 . ?
C29 H29B 0.9800 . ?
C29 H29C 0.9800 . ?
C30 H30 1.0000 . ?
C30 C31 1.56(2) . ?
C30 C32 1.538(19) . ?
C31 H31A 0.9800 . ?
C31 H31B 0.9800 . ?
C31 H31C 0.9800 . ?
C32 H32A 0.9800 . ?
C32 H32B 0.9800 . ?
C32 H32C 0.9800 . ?
C33 H33A 0.9800 . ?
C33 H33B 0.9800 . ?
C33 H33C 0.9800 . ?
C34 H34A 0.9800 . ?
C34 H34B 0.9800 . ?
C34 H34C 0.9800 . ?
C35 H35A 0.9800 . ?
C35 H35B 0.9800 . ?
C35 H35C 0.9800 . ?
C36 H36A 0.9800 . ?
C36 H36B 0.9800 . ?
C36 H36C 0.9800 . ?
C37 C38 1.419(16) . ?
C37 C42 1.418(15) . ?
C38 C39 1.392(17) . ?
C38 C43 1.486(16) . ?
C39 H39 0.9500 . ?
C39 C40 1.385(19) . ?
C40 H40 0.9500 . ?
C40 C41 1.43(2) . ?
C41 H41 0.9500 . ?
C41 C42 1.359(18) . ?
C42 C46 1.519(18) . ?
C43 H43 1.0000 . ?
C43 C44 1.53(2) . ?
C43 C45 1.535(17) . ?
C44 H44A 0.9800 . ?
C44 H44B 0.9800 . ?
C44 H44C 0.9800 . ?
C45 H45A 0.9800 . ?
C45 H45B 0.9800 . ?
C45 H45C 0.9800 . ?
C46 H46 1.0000 . ?
C46 C47 1.575(19) . ?
C46 C48 1.541(18) . ?
C47 H47A 0.9800 . ?
C47 H47B 0.9800 . ?
C47 H47C 0.9800 . ?
C48 H48A 0.9800 . ?
C48 H48B 0.9800 . ?
C48 H48C 0.9800 . ?
C49 H49A 0.9800 . ?
C49 H49B 0.9800 . ?
C49 H49C 0.9800 . ?
C50 H50A 0.9800 . ?
C50 H50B 0.9800 . ?
C50 H50C 0.9800 . ?
C51 H51A 0.9800 . ?
C51 H51B 0.9800 . ?
C51 H51C 0.9800 . ?
C52 H52A 0.9800 . ?
C52 H52B 0.9800 . ?
C52 H52C 0.9800 . ?
C53 C54 1.42(2) . ?
C53 C58 1.40(2) . ?
C54 C55 1.40(2) . ?
C54 C59 1.49(3) . ?
C55 H55 0.9500 . ?
C55 C56 1.31(3) . ?
C56 H56 0.9500 . ?
C56 C57 1.41(2) . ?
C57 H57 0.9500 . ?
C57 C58 1.434(19) . ?
C58 C62 1.57(2) . ?
C59 H59 1.0000 . ?
C59 C60 1.55(2) . ?
C59 C61 1.54(2) . ?
C60 H60A 0.9800 . ?
C60 H60B 0.9800 . ?
C60 H60C 0.9800 . ?
C61 H61A 0.9800 . ?
C61 H61B 0.9800 . ?
C61 H61C 0.9800 . ?
C62 H62 1.0000 . ?
C62 C63 1.47(2) . ?
C62 C64 1.60(2) . ?
C63 H63A 0.9800 . ?
C63 H63B 0.9800 . ?
C63 H63C 0.9800 . ?
C64 H64A 0.9800 . ?
C64 H64B 0.9800 . ?
C64 H64C 0.9800 . ?
C65 H65A 0.9800 . ?
C65 H65B 0.9800 . ?
C65 H65C 0.9800 . ?
C66 H66A 0.9800 . ?
C66 H66B 0.9800 . ?
C66 H66C 0.9800 . ?
C67 H67A 0.9800 . ?
C67 H67B 0.9800 . ?
C67 H67C 0.9800 . ?
C68 H68A 0.9800 . ?
C68 H68B 0.9800 . ?
C68 H68C 0.9800 . ?
C69 C70 1.395(18) . ?
C69 C74 1.408(18) . ?
C70 C71 1.375(18) . ?
C70 C75 1.506(18) . ?
C71 H71 0.9500 . ?
C71 C72 1.43(2) . ?
C72 H72 0.9500 . ?
C72 C73 1.38(2) . ?
C73 H73 0.9500 . ?
C73 C74 1.387(18) . ?
C74 C78 1.518(19) . ?
C75 H75 1.0000 . ?
C75 C76 1.52(2) . ?
C75 C77 1.58(2) . ?
C76 H76A 0.9800 . ?
C76 H76B 0.9800 . ?
C76 H76C 0.9800 . ?
C77 H77A 0.9800 . ?
C77 H77B 0.9800 . ?
C77 H77C 0.9800 . ?
C78 H78 1.0000 . ?
C78 C79 1.530(18) . ?
C78 C80 1.508(18) . ?
C79 H79A 0.9800 . ?
C79 H79B 0.9800 . ?
C79 H79C 0.9800 . ?
C80 H80A 0.9800 . ?
C80 H80B 0.9800 . ?
C80 H80C 0.9800 . ?
C81 H81A 0.9800 . ?
C81 H81B 0.9800 . ?
C81 H81C 0.9800 . ?
C82 H82A 0.9800 . ?
C82 H82B 0.9800 . ?
C82 H82C 0.9800 . ?
C83 H83A 0.9800 . ?
C83 H83B 0.9800 . ?
C83 H83C 0.9800 . ?
C84 H84A 0.9800 . ?
C84 H84B 0.9800 . ?
C84 H84C 0.9800 . ?
C85 C86 1.414(19) . ?
C85 C90 1.36(2) . ?
C86 C87 1.41(2) . ?
C86 C91 1.53(2) . ?
C87 H87 0.9500 . ?
C87 C88 1.36(2) . ?
C88 H88 0.9500 . ?
C88 C89 1.44(2) . ?
C89 H89 0.9500 . ?
C89 C90 1.39(2) . ?
C90 C94 1.570(19) . ?
C91 H91 1.0000 . ?
C91 C92 1.52(2) . ?
C91 C93 1.57(2) . ?
C92 H92A 0.9800 . ?
C92 H92B 0.9800 . ?
C92 H92C 0.9800 . ?
C93 H93A 0.9800 . ?
C93 H93B 0.9800 . ?
C93 H93C 0.9800 . ?
C94 H94 1.0000 . ?
C94 C95 1.51(2) . ?
C94 C96 1.48(2) . ?
C95 H95A 0.9800 . ?
C95 H95B 0.9800 . ?
C95 H95C 0.9800 . ?
C96 H96A 0.9800 . ?
C96 H96B 0.9800 . ?
C96 H96C 0.9800 . ?

loop_
_geom_torsion_atom_site_label_1
_geom_torsion_atom_site_label_2
_geom_torsion_atom_site_label_3
_geom_torsion_atom_site_label_4
_geom_torsion
_geom_torsion_site_symmetry_1
_geom_torsion_site_symmetry_2
_geom_torsion_site_symmetry_3
_geom_torsion_site_symmetry_4
_geom_torsion_publ_flag
Cu2 Cu3 O3 Cu4 -153.9(3) . . . . ?
Cu2 Cu3 O3 Si1 -2.5(5) . . . . ?
Cu2 Cu3 O4 Cu6 176.5(3) . . . . ?
Cu2 Cu3 O4 Si2 -8.9(7) . . . . ?
Cu2 Cu12 O11 Cu11 -17.9(5) 2_446 . . . ?
Cu2 Cu12 O11 Si5 -166.7(4) 2_446 . . . ?
Cu3 Cu2 O1 Cu1 143.5(3) . . . . ?
Cu3 Cu2 O1 Si1 -11.4(5) . . . . ?
Cu3 Cu2 O2 Cu12 -158.8(3) . . . 2_446 ?
Cu3 Cu2 O2 Si2 -6.4(6) . . . . ?
Cu3 Cu6 O4 Si2 -172.9(12) . . . . ?
Cu3 Cu6 O6 Cu5 -16.7(5) . . . . ?
Cu3 Cu6 O6 Si4 -151.6(4) . . . . ?
Cu5 Cu4 O3 Cu3 -19.7(5) . . . . ?
Cu5 Cu4 O3 Si1 -166.0(5) . . . . ?
Cu5 Cu4 O5 Si3 143.3(8) . . . . ?
Cu5 Cu7 O7 Cu8 -141.9(3) . . . . ?
Cu5 Cu7 O7 Si3 0.5(6) . . . . ?
Cu5 Cu7 O8 Cu10 124.2(3) . . . . ?
Cu5 Cu7 O8 Si4 -11.2(5) . . . . ?
Cu7 Cu5 O5 Cu4 143.8(3) . . . . ?
Cu7 Cu5 O5 Si3 -1.1(6) . . . . ?
Cu7 Cu5 O6 Cu6 -125.2(3) . . . . ?
Cu7 Cu5 O6 Si4 9.8(6) . . . . ?
Cu7 Cu8 O7 Si3 -143.5(7) . . . . ?
Cu7 Cu8 O9 Cu9 14.8(5) . . . . ?
Cu7 Cu8 O9 Si5 161.0(5) . . . . ?
Cu9 Cu10 O8 Cu7 16.4(5) . . . . ?
Cu9 Cu10 O8 Si4 150.6(4) . . . . ?
Cu9 Cu10 O10 Si6 -170.6(14) . . . . ?
Cu9 Cu11 O11 Cu12 -143.2(3) . . . . ?
Cu9 Cu11 O11 Si5 7.7(6) . . . . ?
Cu9 Cu11 O12 Cu1 159.6(3) . . . 2_446 ?
Cu9 Cu11 O12 Si6 4.8(7) . . . . ?
Cu11 Cu1 O1 Cu2 16.8(5) 2_446 . . . ?
Cu11 Cu1 O1 Si1 169.3(4) 2_446 . . . ?
Cu11 Cu9 O9 Cu8 150.4(3) . . . . ?
Cu11 Cu9 O9 Si5 -0.3(6) . . . . ?
Cu11 Cu9 O10 Cu10 -167.6(4) . . . . ?
Cu11 Cu9 O10 Si6 5.0(7) . . . . ?
Si1 N1 C5 C6 -91.0(11) . . . . ?
Si1 N1 C5 C10 90.2(12) . . . . ?
Si2 N2 C21 C22 -91.3(12) . . . . ?
Si2 N2 C21 C26 88.3(12) . . . . ?
Si3 N3 C37 C38 85.6(12) . . . . ?
Si3 N3 C37 C42 -92.3(12) . . . . ?
Si4 N4 C53 C54 90.8(14) . . . . ?
Si4 N4 C53 C58 -89.4(13) . . . . ?
Si5 N5 C69 C70 91.0(13) . . . . ?
Si5 N5 C69 C74 -88.5(11) . . . . ?
Si6 N6 C85 C86 94.3(13) . . . . ?
Si6 N6 C85 C90 -88.7(15) . . . . ?
Si7 N1 C5 C6 85.2(13) . . . . ?
Si7 N1 C5 C10 -93.5(11) . . . . ?
Si8 N2 C21 C22 91.5(12) . . . . ?
Si8 N2 C21 C26 -88.9(12) . . . . ?
Si9 N3 C37 C38 -96.7(11) . . . . ?
Si9 N3 C37 C42 85.4(12) . . . . ?
Si10 N4 C53 C54 -85.4(13) . . . . ?
Si10 N4 C53 C58 94.4(13) . . . . ?
Si11 N5 C69 C70 -85.5(12) . . . . ?
Si11 N5 C69 C74 95.1(12) . . . . ?
Si12 N6 C85 C86 -92.4(14) . . . . ?
Si12 N6 C85 C90 84.7(15) . . . . ?
O1 Si1 O3 Cu3 -3.6(7) . . . . ?
O1 Si1 O3 Cu4 134.4(6) . . . . ?
O1 Si1 N1 Si7 16.5(8) . . . . ?
O1 Si1 N1 C5 -167.5(9) . . . . ?
O2 Si2 O4 Cu3 6.6(8) . . . . ?
O2 Si2 O4 Cu6 177.8(9) . . . . ?
O2 Si2 N2 Si8 27.7(7) . . . . ?
O2 Si2 N2 C21 -149.4(8) . . . . ?
O3 Si1 O1 Cu1 -133.5(6) . . . . ?
O3 Si1 O1 Cu2 11.7(7) . . . . ?
O3 Si1 N1 Si7 -100.6(7) . . . . ?
O3 Si1 N1 C5 75.4(9) . . . . ?
O4 Si2 O2 Cu2 2.2(8) . . . . ?
O4 Si2 O2 Cu12 138.8(7) . . . 2_446 ?
O4 Si2 N2 Si8 146.1(6) . . . . ?
O4 Si2 N2 C21 -31.1(9) . . . . ?
O5 Si3 O7 Cu7 -1.1(7) . . . . ?
O5 Si3 O7 Cu8 129.4(5) . . . . ?
O5 Si3 N3 Si9 64.2(7) . . . . ?
O5 Si3 N3 C37 -118.3(8) . . . . ?
O6 Si4 O8 Cu7 18.7(7) . . . . ?
O6 Si4 O8 Cu10 -102.6(6) . . . . ?
O6 Si4 N4 Si10 -121.7(7) . . . . ?
O6 Si4 N4 C53 62.4(12) . . . . ?
O7 Si3 O5 Cu4 -130.4(6) . . . . ?
O7 Si3 O5 Cu5 1.4(7) . . . . ?
O7 Si3 N3 Si9 -51.4(7) . . . . ?
O7 Si3 N3 C37 126.2(8) . . . . ?
O8 Si4 O6 Cu5 -18.0(7) . . . . ?
O8 Si4 O6 Cu6 103.0(6) . . . . ?
O8 Si4 N4 Si10 -3.3(9) . . . . ?
O8 Si4 N4 C53 -179.3(10) . . . . ?
O9 Si5 O11 Cu11 -9.0(8) . . . . ?
O9 Si5 O11 Cu12 131.3(6) . . . . ?
O9 Si5 N5 Si11 102.1(7) . . . . ?
O9 Si5 N5 C69 -74.2(10) . . . . ?
O10 Si6 O12 Cu1 -141.8(9) . . . 2_446 ?
O10 Si6 O12 Cu11 -2.6(9) . . . . ?
O10 Si6 N6 Si12 -138.0(7) . . . . ?
O10 Si6 N6 C85 35.3(11) . . . . ?
O11 Si5 O9 Cu8 -132.7(7) . . . . ?
O11 Si5 O9 Cu9 4.7(7) . . . . ?
O11 Si5 N5 Si11 -14.0(8) . . . . ?
O11 Si5 N5 C69 169.7(9) . . . . ?
O12 Si6 O10 Cu9 -3.0(10) . . . . ?
O12 Si6 O10 Cu10 165.4(10) . . . . ?
O12 Si6 N6 Si12 -17.9(9) . . . . ?
O12 Si6 N6 C85 155.4(9) . . . . ?
N1 Si1 O1 Cu1 107.5(7) . . . . ?
N1 Si1 O1 Cu2 -107.3(6) . . . . ?
N1 Si1 O3 Cu3 111.7(6) . . . . ?
N1 Si1 O3 Cu4 -110.2(7) . . . . ?
N1 C5 C6 C7 -178.0(10) . . . . ?
N1 C5 C6 C11 3.3(17) . . . . ?
N1 C5 C10 C9 179.1(10) . . . . ?
N1 C5 C10 C14 1.2(17) . . . . ?
N2 Si2 O2 Cu2 120.2(6) . . . . ?
N2 Si2 O2 Cu12 -103.2(7) . . . 2_446 ?
N2 Si2 O4 Cu3 -110.2(7) . . . . ?
N2 Si2 O4 Cu6 61.0(11) . . . . ?
N2 C21 C22 C23 175.5(10) . . . . ?
N2 C21 C22 C27 -4.8(17) . . . . ?
N2 C21 C26 C25 -174.8(10) . . . . ?
N2 C21 C26 C30 5.5(17) . . . . ?
N3 Si3 O5 Cu4 112.2(6) . . . . ?
N3 Si3 O5 Cu5 -116.0(6) . . . . ?
N3 Si3 O7 Cu7 118.5(6) . . . . ?
N3 Si3 O7 Cu8 -111.1(6) . . . . ?
N3 C37 C38 C39 -178.2(11) . . . . ?
N3 C37 C38 C43 -1.0(18) . . . . ?
N3 C37 C42 C41 -179.6(12) . . . . ?
N3 C37 C42 C46 -0.1(18) . . . . ?
N4 Si4 O6 Cu5 98.1(6) . . . . ?
N4 Si4 O6 Cu6 -140.9(6) . . . . ?
N4 Si4 O8 Cu7 -100.1(7) . . . . ?
N4 Si4 O8 Cu10 138.6(6) . . . . ?
N4 C53 C54 C55 176.6(12) . . . . ?
N4 C53 C54 C59 0.5(19) . . . . ?
N4 C53 C58 C57 -178.1(11) . . . . ?
N4 C53 C58 C62 0.4(18) . . . . ?
N5 Si5 O9 Cu8 113.1(7) . . . . ?
N5 Si5 O9 Cu9 -109.5(6) . . . . ?
N5 Si5 O11 Cu11 108.3(6) . . . . ?
N5 Si5 O11 Cu12 -111.4(7) . . . . ?
N5 C69 C70 C71 177.8(11) . . . . ?
N5 C69 C70 C75 -4.2(18) . . . . ?
N5 C69 C74 C73 -176.2(11) . . . . ?
N5 C69 C74 C78 -1.0(17) . . . . ?
N6 Si6 O10 Cu9 116.0(8) . . . . ?
N6 Si6 O10 Cu10 -75.7(11) . . . . ?
N6 Si6 O12 Cu1 98.2(10) . . . 2_446 ?
N6 Si6 O12 Cu11 -122.5(7) . . . . ?
N6 C85 C86 C87 178.0(12) . . . . ?
N6 C85 C86 C91 -2(2) . . . . ?
N6 C85 C90 C89 179.6(13) . . . . ?
N6 C85 C90 C94 3(2) . . . . ?
C1 Si1 O1 Cu1 -15.5(8) . . . . ?
C1 Si1 O1 Cu2 129.8(7) . . . . ?
C1 Si1 O3 Cu3 -122.2(6) . . . . ?
C1 Si1 O3 Cu4 15.9(9) . . . . ?
C1 Si1 N1 Si7 136.4(7) . . . . ?
C1 Si1 N1 C5 -47.6(11) . . . . ?
C2 Si7 N1 Si1 58.1(9) . . . . ?
C2 Si7 N1 C5 -117.8(10) . . . . ?
C3 Si7 N1 Si1 -63.7(8) . . . . ?
C3 Si7 N1 C5 120.3(10) . . . . ?
C4 Si7 N1 Si1 177.1(8) . . . . ?
C4 Si7 N1 C5 1.1(11) . . . . ?
C5 C6 C7 C8 -0.7(17) . . . . ?
C5 C6 C11 C12 122.8(13) . . . . ?
C5 C6 C11 C13 -113.0(13) . . . . ?
C5 C10 C14 C15 -133.3(13) . . . . ?
C5 C10 C14 C16 105.5(14) . . . . ?
C6 C5 C10 C9 0.4(17) . . . . ?
C6 C5 C10 C14 -177.6(11) . . . . ?
C6 C7 C8 C9 -0.5(18) . . . . ?
C7 C6 C11 C12 -55.9(14) . . . . ?
C7 C6 C11 C13 68.3(14) . . . . ?
C7 C8 C9 C10 1.6(19) . . . . ?
C8 C9 C10 C5 -1.5(18) . . . . ?
C8 C9 C10 C14 176.5(12) . . . . ?
C9 C10 C14 C15 48.8(17) . . . . ?
C9 C10 C14 C16 -72.4(14) . . . . ?
C10 C5 C6 C7 0.7(17) . . . . ?
C10 C5 C6 C11 -177.9(11) . . . . ?
C11 C6 C7 C8 178.1(11) . . . . ?
C17 Si2 O2 Cu2 -115.7(7) . . . . ?
C17 Si2 O2 Cu12 20.9(9) . . . 2_446 ?
C17 Si2 O4 Cu3 124.9(8) . . . . ?
C17 Si2 O4 Cu6 -63.8(12) . . . . ?
C17 Si2 N2 Si8 -92.8(8) . . . . ?
C17 Si2 N2 C21 90.0(10) . . . . ?
C18 Si8 N2 Si2 -67.6(8) . . . . ?
C18 Si8 N2 C21 109.5(10) . . . . ?
C19 Si8 N2 Si2 51.0(8) . . . . ?
C19 Si8 N2 C21 -131.9(9) . . . . ?
C20 Si8 N2 Si2 170.6(7) . . . . ?
C20 Si8 N2 C21 -12.3(11) . . . . ?
C21 C22 C23 C24 1.8(19) . . . . ?
C21 C22 C27 C28 122.6(14) . . . . ?
C21 C22 C27 C29 -116.4(14) . . . . ?
C21 C26 C30 C31 105.7(14) . . . . ?
C21 C26 C30 C32 -133.3(13) . . . . ?
C22 C21 C26 C25 4.8(17) . . . . ?
C22 C21 C26 C30 -174.9(11) . . . . ?
C22 C23 C24 C25 -0.2(19) . . . . ?
C23 C22 C27 C28 -57.7(17) . . . . ?
C23 C22 C27 C29 63.3(16) . . . . ?
C23 C24 C25 C26 0.9(19) . . . . ?
C24 C25 C26 C21 -3.2(18) . . . . ?
C24 C25 C26 C30 176.4(12) . . . . ?
C25 C26 C30 C31 -73.9(15) . . . . ?
C25 C26 C30 C32 47.1(17) . . . . ?
C26 C21 C22 C23 -4.1(17) . . . . ?
C26 C21 C22 C27 175.6(11) . . . . ?
C27 C22 C23 C24 -177.9(12) . . . . ?
C33 Si3 O5 Cu4 -11.2(8) . . . . ?
C33 Si3 O5 Cu5 120.5(7) . . . . ?
C33 Si3 O7 Cu7 -119.4(7) . . . . ?
C33 Si3 O7 Cu8 11.1(8) . . . . ?
C33 Si3 N3 Si9 -173.2(6) . . . . ?
C33 Si3 N3 C37 4.3(10) . . . . ?
C34 Si9 N3 Si3 73.2(7) . . . . ?
C34 Si9 N3 C37 -104.6(8) . . . . ?
C35 Si9 N3 Si3 -49.3(8) . . . . ?
C35 Si9 N3 C37 133.0(8) . . . . ?
C36 Si9 N3 Si3 -167.4(7) . . . . ?
C36 Si9 N3 C37 14.9(9) . . . . ?
C37 C38 C39 C40 -5(2) . . . . ?
C37 C38 C43 C44 -114.5(15) . . . . ?
C37 C38 C43 C45 120.9(14) . . . . ?
C37 C42 C46 C47 116.8(13) . . . . ?
C37 C42 C46 C48 -121.3(14) . . . . ?
C38 C37 C42 C41 2.5(19) . . . . ?
C38 C37 C42 C46 -177.9(12) . . . . ?
C38 C39 C40 C41 7(2) . . . . ?
C39 C38 C43 C44 62.8(16) . . . . ?
C39 C38 C43 C45 -61.9(18) . . . . ?
C39 C40 C41 C42 -5(2) . . . . ?
C40 C41 C42 C37 0(2) . . . . ?
C40 C41 C42 C46 -179.5(13) . . . . ?
C41 C42 C46 C47 -63.6(16) . . . . ?
C41 C42 C46 C48 58.2(18) . . . . ?
C42 C37 C38 C39 -0.4(18) . . . . ?
C42 C37 C38 C43 176.9(12) . . . . ?
C43 C38 C39 C40 178.1(13) . . . . ?
C49 Si4 O6 Cu5 -137.0(6) . . . . ?
C49 Si4 O6 Cu6 -16.0(8) . . . . ?
C49 Si4 O8 Cu7 136.7(7) . . . . ?
C49 Si4 O8 Cu10 15.4(9) . . . . ?
C49 Si4 N4 Si10 117.0(8) . . . . ?
C49 Si4 N4 C53 -58.9(13) . . . . ?
C50 Si10 N4 Si4 62.1(10) . . . . ?
C50 Si10 N4 C53 -121.8(11) . . . . ?
C51 Si10 N4 Si4 -60.4(10) . . . . ?
C51 Si10 N4 C53 115.7(11) . . . . ?
C52 Si10 N4 Si4 178.4(8) . . . . ?
C52 Si10 N4 C53 -5.5(12) . . . . ?
C53 C54 C55 C56 4(2) . . . . ?
C53 C54 C59 C60 -127.2(13) . . . . ?
C53 C54 C59 C61 113.6(15) . . . . ?
C53 C58 C62 C63 120.2(14) . . . . ?
C53 C58 C62 C64 -117.9(14) . . . . ?
C54 C53 C58 C57 1.7(18) . . . . ?
C54 C53 C58 C62 -179.7(12) . . . . ?
C54 C55 C56 C57 -2(2) . . . . ?
C55 C54 C59 C60 56.8(18) . . . . ?
C55 C54 C59 C61 -62.4(19) . . . . ?
C55 C56 C57 C58 0(2) . . . . ?
C56 C57 C58 C53 -0.3(19) . . . . ?
C56 C57 C58 C62 -178.9(12) . . . . ?
C57 C58 C62 C63 -61.1(16) . . . . ?
C57 C58 C62 C64 60.7(16) . . . . ?
C58 C53 C54 C55 -3.3(18) . . . . ?
C58 C53 C54 C59 -179.4(12) . . . . ?
C59 C54 C55 C56 179.8(15) . . . . ?
C65 Si5 O9 Cu8 -13.1(9) . . . . ?
C65 Si5 O9 Cu9 124.3(6) . . . . ?
C65 Si5 O11 Cu11 -127.4(6) . . . . ?
C65 Si5 O11 Cu12 12.9(8) . . . . ?
C65 Si5 N5 Si11 -135.4(7) . . . . ?
C65 Si5 N5 C69 48.3(11) . . . . ?
C66 Si11 N5 Si5 62.6(9) . . . . ?
C66 Si11 N5 C69 -121.1(10) . . . . ?
C67 Si11 N5 Si5 -59.6(9) . . . . ?
C67 Si11 N5 C69 116.7(10) . . . . ?
C68 Si11 N5 Si5 -178.5(7) . . . . ?
C68 Si11 N5 C69 -2.2(11) . . . . ?
C69 C70 C71 C72 0.6(19) . . . . ?
C69 C70 C75 C76 -120.2(14) . . . . ?
C69 C70 C75 C77 116.5(15) . . . . ?
C69 C74 C78 C79 133.8(12) . . . . ?
C69 C74 C78 C80 -101.4(14) . . . . ?
C70 C69 C74 C73 4.3(17) . . . . ?
C70 C69 C74 C78 179.6(11) . . . . ?
C70 C71 C72 C73 0(2) . . . . ?
C71 C70 C75 C76 57.9(16) . . . . ?
C71 C70 C75 C77 -65.4(17) . . . . ?
C71 C72 C73 C74 2(2) . . . . ?
C72 C73 C74 C69 -3.9(19) . . . . ?
C72 C73 C74 C78 -179.4(12) . . . . ?
C73 C74 C78 C79 -50.9(15) . . . . ?
C73 C74 C78 C80 73.9(15) . . . . ?
C74 C69 C70 C71 -2.8(18) . . . . ?
C74 C69 C70 C75 175.3(11) . . . . ?
C75 C70 C71 C72 -177.5(12) . . . . ?
C81 Si6 O10 Cu9 -120.2(9) . . . . ?
C81 Si6 O10 Cu10 48.2(13) . . . . ?
C81 Si6 O12 Cu1 -24.1(11) . . . 2_446 ?
C81 Si6 O12 Cu11 115.1(8) . . . . ?
C81 Si6 N6 Si12 101.0(9) . . . . ?
C81 Si6 N6 C85 -85.7(12) . . . . ?
C82 Si12 N6 Si6 -58.9(9) . . . . ?
C82 Si12 N6 C85 128.0(11) . . . . ?
C83 Si12 N6 Si6 62.8(10) . . . . ?
C83 Si12 N6 C85 -110.3(11) . . . . ?
C84 Si12 N6 Si6 -178.6(8) . . . . ?
C84 Si12 N6 C85 8.3(12) . . . . ?
C85 C86 C87 C88 -2(2) . . . . ?
C85 C86 C91 C92 -122.8(16) . . . . ?
C85 C86 C91 C93 113.0(17) . . . . ?
C85 C90 C94 C95 -109.1(16) . . . . ?
C85 C90 C94 C96 127.4(15) . . . . ?
C86 C85 C90 C89 -3(2) . . . . ?
C86 C85 C90 C94 179.7(13) . . . . ?
C86 C87 C88 C89 5(2) . . . . ?
C87 C86 C91 C92 57.2(19) . . . . ?
C87 C86 C91 C93 -67.0(18) . . . . ?
C87 C88 C89 C90 -8(2) . . . . ?
C88 C89 C90 C85 7(2) . . . . ?
C88 C89 C90 C94 -176.3(13) . . . . ?
C89 C90 C94 C95 73.7(17) . . . . ?
C89 C90 C94 C96 -49.8(17) . . . . ?
C90 C85 C86 C87 1(2) . . . . ?
C90 C85 C86 C91 -179.1(14) . . . . ?
C91 C86 C87 C88 178.0(14) . . . . ?

loop_
_smtbx_masks_void_nr
_smtbx_masks_void_average_x
_smtbx_masks_void_average_y
_smtbx_masks_void_average_z
_smtbx_masks_void_volume
_smtbx_masks_void_count_electrons
_smtbx_masks_void_content
1 -0.660 -0.500 0.000 1460.9 239.7 '5.5 C6H8'
2 0.404 0.500 0.500 729.0 101.1 '2.5 C6H8'
